data_1571862
loop_
_publ_author_name
'Carroll, Robert C.'
'Coles, Simon J.'

_publ_section_title
;
 Statistical optimization of guest uptake in crystalline sponges: grading
 structural outcomes.
;
_journal_coeditor_code LT5068
_journal_issue 4
_journal_name_full IUCrJ
_journal_paper_doi 10.1107/S2052252524004871
_journal_volume 11
_journal_year 2024
_chemical_formula_moiety 'C72 H48 I12 N24 Zn6, 0.66(C15 H16 O3), 0.357(C6 H12)'
_chemical_formula_sum 'C84.04 H62.85 I12 N24 O1.98 Zn6'
_chemical_formula_weight 3355.66
_chemical_name_systematic
; (2',6'-dimethoxy-[1,1'-biphenyl]-2-yl)methanol
 (absorbed in crystalline sponge)
;
_space_group_crystal_system monoclinic
_space_group_IT_number 13
_space_group_name_Hall '-P 2yac'
_space_group_name_H-M_alt 'P 1 2/n 1'
_atom_sites_solution_hydrogens geom
_atom_sites_solution_primary dual
_audit_creation_date 2024-02-06
_audit_creation_method
;
Olex2 1.5-alpha
(compiled 2024.01.24 svn.r2f8d729c for OlexSys, GUI svn.r6923)
;
_cell_angle_alpha 90
_cell_angle_beta 102.244(2)
_cell_angle_gamma 90
_cell_formula_units_Z 4
_cell_length_a 31.5527(6)
_cell_length_b 14.9736(2)
_cell_length_c 34.5612(6)
_cell_measurement_reflns_used 13588
_cell_measurement_temperature 100(2)
_cell_measurement_theta_max 71.1370
_cell_measurement_theta_min 3.2170
_cell_volume 15957.3(5)
_computing_cell_refinement 'CrysAlisPro 1.171.41.89a (Rigaku OD, 2020)'
_computing_data_collection 'CrysAlisPro 1.171.41.89a (Rigaku OD, 2020)'
_computing_data_reduction 'CrysAlisPro 1.171.41.89a (Rigaku OD, 2020)'
_computing_molecular_graphics 'Olex2 1.5-alpha (Dolomanov et al., 2009)'
_computing_publication_material 'Olex2 1.5-alpha (Dolomanov et al., 2009)'
_computing_structure_refinement 'SHELXL 2016/6 (Sheldrick, 2015)'
_computing_structure_solution 'SHELXT 2018/2 (Sheldrick, 2018)'
_diffrn_ambient_environment N~2~
_diffrn_ambient_temperature 100(2)
_diffrn_detector 'hybrid pixel array detector'
_diffrn_detector_area_resol_mean 10
_diffrn_detector_dtime 0.000
_diffrn_detector_type 'Rigaku, HyPix 6000HE'
_diffrn_measured_fraction_theta_full 0.997
_diffrn_measured_fraction_theta_max 0.996
_diffrn_measurement_details
;
List of Runs (angles in degrees, time in seconds):

  # Type    Start    End  Width  t~exp~   \w     \q     \k     \f   Frames
--------------------------------------------------------------------------
  1  \w   -145.00 -95.00   0.50    3.50    -- -103.00 -28.00 172.00  100
  2  \w   -169.00-108.00   0.50    3.50    -- -103.00 -45.00 120.00  122
  3  \w   -153.00 -91.00   0.50    3.50    -- -103.00 -45.00  60.00  124
  4  \w    -62.00 -35.00   0.50    3.50    -- -103.00  61.00   0.00   54
  5  \w    -96.00 -71.00   0.50    3.50    -- -103.00  77.00 120.00   50
  6  \w    -58.00 -33.00   0.50    3.50    -- -103.00  61.00-120.00   50
  7  \w    -67.00 -30.00   0.50    3.50    -- -103.00  61.00-180.00   74
  8  \w     95.00 151.00   0.50    3.50    --  101.75  28.00 -25.00  112
  9  \w     35.00  71.00   0.50    3.50    --  101.75 -61.00 -90.00   72
 10  \w     30.00  55.00   0.50    3.50    --  101.75-125.00  60.00   50
 11  \w     40.00  73.00   0.50    3.50    --  101.75 -61.00  90.00   66
 12  \w     83.00 108.00   0.50    3.50    --  101.75 -77.00   0.00   50
 13  \w     30.00  73.00   0.50    3.50    --  101.75 -61.00  60.00   86
 14  \w     30.00  66.00   0.50    3.50    --  101.75 -77.00   0.00   72
 15  \w     40.00  67.00   0.50    3.50    --  101.75 -61.00-180.00   54
 16  \w     79.00 112.00   0.50    3.50    --  101.75-125.00  60.00   66
 17  \w     43.00  69.00   0.50    3.50    --  101.75 -61.00   0.00   52
 18  \w     30.00  72.00   0.50    3.50    --  101.75 -61.00-150.00   84
 19  \w     32.00  65.00   0.50    3.50    --  101.75 -61.00-120.00   66
 20  \w     30.00  55.00   0.50    3.50    --  101.75 -61.00  30.00   50
 21  \w    -26.00  -1.00   0.50    0.75    --  -46.61  28.00 -25.00   50
 22  \w   -115.00 -35.00   0.50    0.75    --  -46.61 -28.00 172.00  160
 23  \w    -18.00  23.00   0.50    0.75    --   46.61 -28.00 172.00   82
 24  \w     34.00 119.00   0.50    0.75    --   46.61  28.00 -25.00  170
 25  \w     29.00  92.00   0.50    0.75    --   46.61-125.00-150.00  126
 26  \w    -26.00  15.00   0.50    0.75    --   46.61 -19.00  30.00   82
;
_diffrn_measurement_device 'four-circle diffractometer'
_diffrn_measurement_device_details 'Rigaku Oxford Difffraction, UG2 \k goniometer'
_diffrn_measurement_device_type
; Rigaku 007HF equipped with Varimax confocal mirrors and a UG2 goniometer 
and HyPix 6000HE detector
;
_diffrn_measurement_method 'profile data from \w-scans'
_diffrn_measurement_specimen_support 'MiTeGen loops'
_diffrn_orient_matrix_type 'CrysAlisPro convention (1999,Acta A55,543-557)'
_diffrn_orient_matrix_UB_11 0.0496627000
_diffrn_orient_matrix_UB_12 0.0105774000
_diffrn_orient_matrix_UB_13 0.0116936000
_diffrn_orient_matrix_UB_21 0.0003995000
_diffrn_orient_matrix_UB_22 0.0358781000
_diffrn_orient_matrix_UB_23 -0.0416976000
_diffrn_orient_matrix_UB_31 -0.0056531000
_diffrn_orient_matrix_UB_32 0.0957915000
_diffrn_orient_matrix_UB_33 0.0143166000
_diffrn_radiation_collimation 0.3
_diffrn_radiation_monochromator 'Varimax focusing mirrors'
_diffrn_radiation_probe x-ray
_diffrn_radiation_type 'Cu K\a'
_diffrn_radiation_wavelength 1.54184
_diffrn_reflns_av_R_equivalents 0.0365
_diffrn_reflns_av_unetI/netI 0.0344
_diffrn_reflns_Laue_measured_fraction_full 0.997
_diffrn_reflns_Laue_measured_fraction_max 0.996
_diffrn_reflns_limit_h_max 38
_diffrn_reflns_limit_h_min -37
_diffrn_reflns_limit_k_max 18
_diffrn_reflns_limit_k_min -16
_diffrn_reflns_limit_l_max 41
_diffrn_reflns_limit_l_min -38
_diffrn_reflns_number 106916
_diffrn_reflns_point_group_measured_fraction_full 0.997
_diffrn_reflns_point_group_measured_fraction_max 0.996
_diffrn_reflns_theta_full 67.684
_diffrn_reflns_theta_max 68.251
_diffrn_reflns_theta_min 1.723
_diffrn_source 'Rotating anode'
_diffrn_source_current 30.0
_diffrn_source_power 1.2
_diffrn_source_target Cu
_diffrn_source_type 'Rigaku 007 HF'
_diffrn_source_voltage 40.0
_exptl_absorpt_coefficient_mu 19.514
_exptl_absorpt_correction_T_max 0.420
_exptl_absorpt_correction_T_min 0.192
_exptl_absorpt_correction_type analytical
_exptl_absorpt_process_details
;
CrysAlisPro 1.171.41.89a (Rigaku Oxford Diffraction, 2020)
Analytical numeric absorption correction using a multifaceted crystal
model based on expressions derived by R.C. Clark & J.S. Reid.
(Clark, R. C. & Reid, J. S. (1995). Acta Cryst. A51, 887-897)
Empirical absorption correction using spherical harmonics,
implemented in SCALE3 ABSPACK scaling algorithm.
;
_exptl_crystal_colour 'light yellow'
_exptl_crystal_colour_modifier light
_exptl_crystal_colour_primary yellow
_exptl_crystal_density_diffrn 1.397
_exptl_crystal_description block
_exptl_crystal_F_000 6268
_exptl_crystal_size_max 0.14
_exptl_crystal_size_mid 0.12
_exptl_crystal_size_min 0.06
_refine_diff_density_max 1.331
_refine_diff_density_min -0.787
_refine_diff_density_rms 0.206
_refine_ls_extinction_method none
_refine_ls_goodness_of_fit_ref 1.039
_refine_ls_hydrogen_treatment constr
_refine_ls_matrix_type full
_refine_ls_number_parameters 1458
_refine_ls_number_reflns 29111
_refine_ls_number_restraints 471
_refine_ls_restrained_S_all 1.032
_refine_ls_R_factor_all 0.1047
_refine_ls_R_factor_gt 0.0795
_refine_ls_shift/su_max 0.005
_refine_ls_shift/su_mean 0.000
_refine_ls_structure_factor_coef Fsqd
_refine_ls_weighting_details 'w=1/[\s^2^(Fo^2^)+(0.1512P)^2^+45.2784P] where P=(Fo^2^+2Fc^2^)/3'
_refine_ls_weighting_scheme calc
_refine_ls_wR_factor_gt 0.2493
_refine_ls_wR_factor_ref 0.2725
_reflns_Friedel_coverage 0.000
_reflns_number_gt 19903
_reflns_number_total 29111
_reflns_threshold_expression 'I > 2\s(I)'
_cod_data_source_file lt5068.cif
_cod_data_source_block 50_1_96b
_cod_database_code 1571862
_shelx_shelxl_version_number 2016/6
_chemical_oxdiff_formula '(Zn3 I6 N12 H24 C36) (C15 H16 O3)2 (C6 H12)2'
_chemical_oxdiff_usercomment JP-9300-04
_shelx_space_group_comment
;
The symmetry employed for this shelxl refinement is uniquely defined
by the following loop, which should always be used as a source of
symmetry information in preference to the above space-group names.
They are only intended as comments.
;
_shelx_estimated_absorpt_t_max 0.387
_shelx_estimated_absorpt_t_min 0.171
_olex2_refinement_description
;
1. Fixed Uiso
 At 1.2 times of:
  All C(H) groups, All C(H,H) groups
 At 1.5 times of:
  All C(H,H,H) groups, All O(H) groups
2. Restrained distances
 O2B-C14B = O3B-C15B = O1B-C13B
 1.43 with sigma of 0.02
 O2A-C14A = O3A-C15A
 1.43 with sigma of 0.02
 O1A-C13A
 1.43 with sigma of 0.01
 C5A-C13A
 1.51 with sigma of 0.02
 O3A-C12A
 1.37 with sigma of 0.02
 O2B-C8B = O3B-C12B
 1.37 with sigma of 0.02
 C13B-C5B
 1.51 with sigma of 0.02
 C7B-C4B
 1.5 with sigma of 0.02
 C810-C811 = C810-C809 = C811-C812 = C812-C807 = C807-C808 = C808-C809
 1.54 with sigma of 0.02
 C805-C806 = C805-C804 = C806-C801 = C801-C802 = C802-C803 = C803-C804
 1.54 with sigma of 0.02
 O1B-C5B
 2.4 with sigma of 0.04
 C12B-C15B
 2.4 with sigma of 0.02
 C5A-O1A
 2.4 with sigma of 0.01
 C8B-C14B
 2.4 with sigma of 0.04
 C7B-O3B
 2.35 with sigma of 0.04
 C810-C812 = C810-C808 = C811-C807 = C812-C808 = C807-C809
 2.54 with sigma of 0.04
 C805-C801 = C805-C803 = C806-C802 = C801-C803 = C802-C804
 2.54 with sigma of 0.04
 C8A-C7A \\sim C8A-C9A \\sim C10A-C9A \\sim C11A-C10A \\sim C11A-C12A \\sim
C12A-C7A
 with sigma of 0.02
 C7A-C9A \\sim C8A-C10A \\sim C9A-C11A \\sim C10A-C12A \\sim C11A-C7A \\sim
C12A-C8A
 with sigma of 0.04
 C7A-C10A \\sim C8A-C11A \\sim C9A-C12A
 with sigma of 0.04
 O1A-C13A \\sim O2A-C14A \\sim O3A-C15A
 with sigma of 0.02
 C8B-C4B \\sim C4B-C12B
 with sigma of 0.04
 C3B-C7B \\sim C7B-C5B
 with sigma of 0.04
 C4B-C13B \\sim C13B-C6B
 with sigma of 0.04
 N307-C323 \\sim N307-C423
 with sigma of 0.02
 C321-C322 \\sim C321-C422
 with sigma of 0.02
 C322-C323 \\sim C422-C423
 with sigma of 0.02
 N307-C322 \\sim N307-C422
 with sigma of 0.04
 C321-C323 \\sim C321-C423
 with sigma of 0.04
 C810-C811 \\sim C811-C812 \\sim C812-C807 \\sim C807-C808 \\sim C808-C809
\\sim C809-C810
 with sigma of 0.02
 C810-C808 \\sim C812-C808 \\sim C811-C809 \\sim C811-C807 \\sim C807-C809
\\sim C810-C812
 with sigma of 0.04
 C805-C806 \\sim C806-C801 \\sim C801-C802 \\sim C802-C803 \\sim C803-C804
\\sim C804-C805
 with sigma of 0.02
 C805-C803 \\sim C801-C803 \\sim C806-C804 \\sim C806-C802 \\sim C802-C804
\\sim C805-C801
 with sigma of 0.04
3. Restrained planarity
 C4B, C5B, C6B, C13B
 with sigma of 0.1
 O2B, C8B, C7B, C12B, O3B
 with sigma of 0.1
4. Uiso/Uaniso restraints and constraints
C7A \\sim O3A \\sim C12A \\sim C15A \\sim C11A \\sim C4A \\sim C8A \\sim C10A
\\sim C3A \\sim C5A \\sim O2A \\sim C9A \\sim C2A \\sim C6A \\sim C13A \\sim
C14A \\sim C1A \\sim O1A: within 2A with sigma of 0.04 and sigma for terminal
atoms of 0.08 within 2A
C810 \\sim C811 \\sim C812 \\sim C807 \\sim C808 \\sim C809: within 2A with
sigma of 0.04 and sigma for terminal atoms of 0.08 within 2A
C805 \\sim C806 \\sim C801 \\sim C802 \\sim C803 \\sim C804: within 2A with
sigma of 0.04 and sigma for terminal atoms of 0.08 within 2A
Uanis(C422) = Uanis(C322) = Uanis(C423) = Uanis(C323)
5. Rigid body (RIGU) restrains
 C7A, O3A, C12A, C15A, C11A, C4A, C8A, C10A, C3A, C5A, O2A, C9A, C2A, C6A,
 C13A, C14A, C1A, O1A
 with sigma for 1-2 distances of 0.004 and sigma for 1-3 distances of 0.004
 C810, C811, C812, C807, C808, C809
 with sigma for 1-2 distances of 0.004 and sigma for 1-3 distances of 0.004
 C805, C806, C801, C802, C803, C804
 with sigma for 1-2 distances of 0.004 and sigma for 1-3 distances of 0.004
6. Others
 1*[Sof(I304)+Sof(I303)+Sof(Zn32)]+1*[Sof(I403)+Sof(Zn42)+Sof(I504)]+1*
 [Sof(I503)+Sof(I1)+Sof(Zn52)]=1 with esd of 0.00001
 Sof(I412)=Sof(Zn46)=Sof(I411)=1-FVAR(1)
 Sof(I312)=Sof(I311)=Sof(Zn36)=FVAR(1)
 Sof(I310)=Sof(Zn35)=Sof(I309)=1-FVAR(2)
 Sof(I409)=Sof(I410)=Sof(Zn45)=FVAR(2)
 Sof(Zn43)=Sof(I405)=Sof(I406)=1-FVAR(3)
 Sof(I306)=Sof(I305)=Sof(Zn33)=FVAR(3)
 Sof(I408)=Sof(Zn44)=Sof(I407)=1-FVAR(4)
 Sof(I308)=Sof(I307)=Sof(Zn34)=FVAR(4)
 Sof(I304)=Sof(I303)=Sof(Zn32)=FVAR(5)
 Sof(I403)=Sof(Zn42)=Sof(I504)=FVAR(6)
 Sof(I503)=Sof(I1)=Sof(Zn52)=FVAR(7)
 Sof(C422)=Sof(H422)=Sof(C423)=Sof(H423)=1-FVAR(8)
 Sof(C322)=Sof(H322)=Sof(C323)=Sof(H323)=FVAR(8)
 Fixed Sof: I301(0.70334) I302(0.70334) Zn31(0.70334) O3A(0.50498)
 O2A(0.50498) C4A(0.50498) C5A(0.50498) C6A(0.50498) H6A(0.50498) C1A(0.50498)
 H1A(0.50498) C2A(0.50498) H2A(0.50498) C3A(0.50498) H3A(0.50498) O1A(0.50498)
 H1AA(0.50498) C7A(0.50498) C12A(0.50498) C9A(0.50498) H9A(0.50498)
 C8A(0.50498) C10A(0.50498) H10A(0.50498) C11A(0.50498) H11A(0.50498)
 C15A(0.50498) H15A(0.50498) H15B(0.50498) H15C(0.50498) C13A(0.50498)
 H13A(0.50498) H13B(0.50498) I402(0.29666) Zn41(0.29666) I401(0.29666)
 C14A(0.50498) H14A(0.50498) H14B(0.50498) H14C(0.50498) C7B(0.15539)
 C12B(0.15539) C11B(0.15539) H11B(0.15539) C10B(0.15539) H10B(0.15539)
 C9B(0.15539) H9B(0.15539) C8B(0.15539) O2B(0.15539) O3B(0.15539) C810(0.16261)
 H81A(0.16261) H81B(0.16261) C811(0.16261) H81C(0.16261) H81D(0.16261)
 C812(0.16261) H81E(0.16261) H81F(0.16261) C807(0.16261) H80A(0.16261)
 H80B(0.16261) C808(0.16261) H80C(0.16261) H80D(0.16261) C809(0.16261)
 H80E(0.16261) H80F(0.16261) C805(0.19389) H80G(0.19389) H80H(0.19389)
 C806(0.19389) H80I(0.19389) H80J(0.19389) C801(0.19389) H80K(0.19389)
 H80L(0.19389) C802(0.19389) H80M(0.19389) H80N(0.19389) C803(0.19389)
 H80O(0.19389) H80P(0.19389) C804(0.19389) H80Q(0.19389) H80R(0.19389)
 C15B(0.15539) H15D(0.15539) H15E(0.15539) H15F(0.15539) C14B(0.15539)
 H14D(0.15539) H14E(0.15539) H14F(0.15539) O1B(0.15539) H1B(0.15539)
 C6B(0.15539) H6B(0.15539) C1B(0.15539) H1BA(0.15539) C2B(0.15539) H2B(0.15539)
 C3B(0.15539) H3B(0.15539) C4B(0.15539) C5B(0.15539) C13B(0.15539)
 H13C(0.15539) H13D(0.15539)
 Fixed Uiso: I503(0.08) I1(0.08) Zn52(0.08) C7B(0.08) C12B(0.08) C11B(0.08)
 C10B(0.08) C9B(0.08) C8B(0.08) O2B(0.08) O3B(0.08) C805(0.08) C806(0.08)
 C801(0.08) C802(0.08) C803(0.08) C804(0.08) C15B(0.08) C14B(0.08) O1B(0.08)
 C6B(0.08) C1B(0.08) C2B(0.08) C3B(0.08) C4B(0.08) C5B(0.08) C13B(0.08)
7.a Secondary CH2 refined with riding coordinates:
 C13A(H13A,H13B), C810(H81A,H81B), C811(H81C,H81D), C812(H81E,H81F), C807(H80A,
 H80B), C808(H80C,H80D), C809(H80E,H80F), C805(H80G,H80H), C806(H80I,H80J),
 C801(H80K,H80L), C802(H80M,H80N), C803(H80O,H80P), C804(H80Q,H80R), C13B(H13C,
 H13D)
7.b Aromatic/amide H refined with riding coordinates:
 C349(H349), C328(H328), C364(H364), C304(H304), C310(H310), C329(H329),
 C315(H315), C356(H356), C302(H302), C313(H313), C312(H312), C337(H337),
 C354(H354), C314(H314), C355(H355), C305(H305), C365(H365), C317(H317),
 C311(H311), C320(H320), C351(H351), C338(H338), C353(H353), C331(H331),
 C301(H301), C341(H341), C319(H319), C350(H350), C318(H318), C340(H340),
 C330(H330), C335(H335), C358(H358), C348(H348), C359(H359), C347(H347),
 C367(H367), C369(H369), C346(H346), C366(H366), C336(H336), C332(H332),
 C333(H333), C372(H372), C371(H371), C368(H368), C6A(H6A), C1A(H1A), C2A(H2A),
 C3A(H3A), C322(H322), C9A(H9A), C323(H323), C10A(H10A), C11A(H11A), C422(H422),
  C423(H423), C11B(H11B), C10B(H10B), C9B(H9B), C6B(H6B), C1B(H1BA), C2B(H2B),
 C3B(H3B)
7.c Fitted hexagon refined as free rotating group:
 C4A(C5A,C6A,C1A,C2A,C3A), C7B(C12B,C11B,C10B,C9B,C8B), C6B(C1B,C2B,C3B,C4B,C5B)
7.d Tetrahedral OH refined with riding coordinates:
 O1A(H1AA), O1B(H1B)
7.e Idealised Me refined with everything fixed:
 C15A(H15A,H15B,H15C), C14A(H14A,H14B,H14C), C15B(H15D,H15E,H15F), C14B(H14D,
 H14E,H14F)
;
_olex2_date_sample_data_collection 2022-06-13
_olex2_date_sample_submission 2022-06-13
_olex2_submission_original_sample_id 50_1_96b
_olex2_submission_special_instructions 'No special instructions were received'
_oxdiff_exptl_absorpt_empirical_details
;
Empirical correction (ABSPACK) includes:
- Absorption correction using spherical harmonics
- Frame scaling
- Detector area scaling
- B-factor correction
;
_oxdiff_exptl_absorpt_empirical_full_max 2.867
_oxdiff_exptl_absorpt_empirical_full_min 0.438

loop_
_space_group_symop_operation_xyz
'x, y, z'
'-x+1/2, y, -z+1/2'
'-x, -y, -z'
'x-1/2, -y, z-1/2'

loop_
_atom_site_label
_atom_site_type_symbol
_atom_site_fract_x
_atom_site_fract_y
_atom_site_fract_z
_atom_site_U_iso_or_equiv
_atom_site_adp_type
_atom_site_occupancy
_atom_site_site_symmetry_order
_atom_site_calc_flag
_atom_site_refinement_flags_posn
_atom_site_refinement_flags_adp
_atom_site_refinement_flags_occupancy
_atom_site_disorder_assembly
_atom_site_disorder_group
I312 I 0.58855(10) 0.0029(3) 0.35054(17) 0.0790(13) Uani 0.51(2) 1 d . . P A 1
I308 I 0.70545(5) 0.98166(13) 0.51231(7) 0.0840(6) Uani 0.687(9) 1 d . . P B 1
I301 I 0.87775(9) 0.60933(17) 1.23267(8) 0.1106(7) Uani 0.7033 1 d . . P C 1
I311 I 0.48717(12) 0.1643(4) 0.39474(16) 0.0946(15) Uani 0.51(2) 1 d . . P A 1
I306 I 0.5987(3) 0.5075(3) 0.8660(2) 0.1268(18) Uani 0.59(3) 1 d . . P D 1
I302 I 0.93645(10) 0.52621(17) 1.13177(11) 0.1318(12) Uani 0.7033 1 d . . P C 1
I409 I 0.86073(19) 0.1006(4) 0.7261(2) 0.0903(18) Uani 0.390(19) 1 d . . P E 1
I307 I 0.80265(6) 0.90529(12) 0.61889(6) 0.1011(8) Uani 0.687(9) 1 d . . P B 1
I410 I 0.93389(17) 0.0030(3) 0.63706(14) 0.0918(18) Uani 0.390(19) 1 d . . P E 1
I304 I 0.67017(8) 1.46399(9) 0.99363(4) 0.1052(6) Uani 0.660(2) 1 d . . P F 1
I305 I 0.49550(12) 0.6727(6) 0.89747(18) 0.129(2) Uani 0.59(3) 1 d . . P D 1
I303 I 0.77635(5) 1.46015(7) 1.09868(5) 0.0993(5) Uani 0.660(2) 1 d . . P F 1
Zn36 Zn 0.5556(3) 0.1493(8) 0.3680(3) 0.0615(14) Uani 0.51(2) 1 d . . P A 1
Zn31 Zn 0.90992(13) 0.6453(3) 1.17302(13) 0.0731(7) Uani 0.7033 1 d . . P C 1
Zn33 Zn 0.5666(3) 0.6549(6) 0.8791(3) 0.110(4) Uani 0.59(3) 1 d . . P D 1
Zn45 Zn 0.8963(4) 0.1176(7) 0.6685(4) 0.0677(18) Uani 0.390(19) 1 d . . P E 1
Zn34 Zn 0.72904(12) 0.8864(3) 0.57360(14) 0.0726(8) Uani 0.687(9) 1 d . . P B 1
Zn32 Zn 0.70358(11) 1.40336(12) 1.06108(8) 0.0725(6) Uani 0.660(2) 1 d . . P F 1
N302 N 0.7290(2) 0.8084(4) 1.0358(2) 0.0632(17) Uani 1 1 d . . . . .
N316 N 0.7260(2) 0.2980(4) 0.5228(2) 0.0685(19) Uani 1 1 d . . . . .
N304 N 0.6898(2) 0.9430(4) 1.0195(2) 0.0650(18) Uani 1 1 d . . . . .
N321 N 0.5202(2) 0.4823(4) 0.2221(2) 0.0686(19) Uani 1 1 d . . . . .
N309 N 0.5351(2) 0.9759(5) 0.7268(2) 0.0678(18) Uani 1 1 d . . . . .
N303 N 0.7493(2) 0.9389(4) 1.0742(2) 0.0641(18) Uani 1 1 d . . . . .
N311 N 0.4562(3) 1.2588(5) 0.6845(3) 0.075(2) Uani 1 1 d . . . . .
N314 N 0.6903(2) 0.4368(4) 0.5072(2) 0.074(2) Uani 1 1 d . . . . .
N315 N 0.7483(2) 0.4251(4) 0.5629(2) 0.074(2) Uani 1 1 d . . . . .
N310 N 0.5665(3) 1.0240(5) 0.6745(2) 0.0699(19) Uani 1 1 d . . . . .
N322 N 0.5515(3) 0.5325(5) 0.1704(3) 0.080(2) Uani 1 1 d . . . . .
N313 N 0.7220(3) 0.7518(5) 0.5591(3) 0.083(2) Uani 1 1 d . . . . .
N307 N 0.5644(3) 0.7345(5) 0.8291(2) 0.080(2) Uani 1 1 d D . . . .
N301 N 0.8598(2) 0.7131(5) 1.1349(3) 0.088(3) Uani 1 1 d . . . . .
C325 C 0.5396(3) 1.0328(5) 0.6981(2) 0.062(2) Uani 1 1 d . . . . .
N320 N 0.5764(3) 0.3997(5) 0.2038(2) 0.076(2) Uani 1 1 d . . . . .
N308 N 0.5922(3) 0.8926(5) 0.7098(2) 0.082(2) Uani 1 1 d . . . . .
N305 N 0.7113(4) 1.2634(5) 1.0595(3) 0.096(3) Uani 1 1 d . . . . .
N319 N 0.5491(3) 0.2334(6) 0.3220(2) 0.079(2) Uani 1 1 d . . . . .
N306 N 0.6115(3) 0.7206(5) 0.9213(2) 0.087(3) Uani 1 1 d . . . . .
N318 N 0.6039(3) 0.2189(5) 0.4105(2) 0.081(2) Uani 1 1 d . . . . .
N317 N 0.8537(3) 0.1938(5) 0.6264(3) 0.091(3) Uani 1 1 d . . . . .
C357 C 0.5469(3) 0.3489(6) 0.2589(3) 0.072(2) Uani 1 1 d . . . . .
C361 C 0.5251(3) 0.5404(6) 0.1941(3) 0.072(2) Uani 1 1 d . . . . .
C308 C 0.6963(3) 0.8562(5) 1.0148(3) 0.064(2) Uani 1 1 d . . . . .
C327 C 0.5117(3) 1.1129(6) 0.6938(3) 0.066(2) Uani 1 1 d . . . . .
C344 C 0.6949(3) 0.3496(6) 0.5013(3) 0.073(2) Uani 1 1 d . . . . .
C324 C 0.5633(3) 0.9069(6) 0.7312(3) 0.070(2) Uani 1 1 d . . . . .
N323 N 0.4442(3) 0.7717(6) 0.1816(3) 0.090(3) Uani 1 1 d . . . . .
C306 C 0.7537(3) 0.8526(5) 1.0657(3) 0.064(2) Uani 1 1 d . . . . .
C363 C 0.4974(3) 0.6217(6) 0.1904(3) 0.078(3) Uani 1 1 d . . . . .
C343 C 0.7512(3) 0.3387(5) 0.5529(3) 0.069(2) Uani 1 1 d . . . . .
C307 C 0.7177(3) 0.9807(5) 1.0494(2) 0.062(2) Uani 1 1 d . . . . .
C303 C 0.7905(3) 0.8039(5) 1.0899(3) 0.069(2) Uani 1 1 d . . . . .
C316 C 0.6662(3) 0.8089(5) 0.9819(3) 0.070(2) Uani 1 1 d . . . . .
C321 C 0.5634(4) 0.8459(6) 0.7647(3) 0.074(2) Uani 1 1 d D . . . .
C309 C 0.7141(3) 1.0790(5) 1.0542(3) 0.069(2) Uani 1 1 d . . . . .
N312 N 0.6806(3) 0.9046(5) 0.6060(3) 0.089(2) Uani 1 1 d . . . . .
C349 C 0.7935(3) 0.1976(6) 0.5721(3) 0.076(3) Uani 1 1 d . . . . .
H349 H 0.774797 0.166767 0.551180 0.092 Uiso 1 1 calc R U . . .
C352 C 0.6641(3) 0.3040(5) 0.4692(3) 0.074(3) Uani 1 1 d . . . . .
C360 C 0.5484(3) 0.4131(5) 0.2262(3) 0.068(2) Uani 1 1 d . . . . .
C328 C 0.4889(3) 1.1359(6) 0.7217(3) 0.075(3) Uani 1 1 d . . . . .
H328 H 0.492169 1.101169 0.745188 0.091 Uiso 1 1 calc R U . . .
N324 N 0.6632(5) 0.4202(6) 0.0988(3) 0.112(4) Uani 1 1 d . . . . .
C326 C 0.5923(3) 0.9522(6) 0.6815(3) 0.075(2) Uani 1 1 d . . . . .
C364 C 0.4719(4) 0.6412(7) 0.2169(3) 0.087(3) Uani 1 1 d . . . . .
H364 H 0.472071 0.603617 0.239111 0.104 Uiso 1 1 calc R U . . .
C304 C 0.7985(3) 0.7158(6) 1.0816(3) 0.078(3) Uani 1 1 d . . . . .
H304 H 0.779784 0.685391 1.060532 0.094 Uiso 1 1 calc R U . . .
C345 C 0.7869(3) 0.2874(5) 0.5785(3) 0.074(3) Uani 1 1 d . . . . .
C342 C 0.7182(3) 0.4710(5) 0.5382(3) 0.069(2) Uani 1 1 d . . . . .
C334 C 0.6234(4) 0.9360(7) 0.6546(3) 0.082(3) Uani 1 1 d . . . . .
C339 C 0.7180(3) 0.5679(6) 0.5450(3) 0.074(2) Uani 1 1 d . . . . .
C310 C 0.7377(4) 1.1237(6) 1.0864(3) 0.084(3) Uani 1 1 d . . . . .
H310 H 0.755650 1.091364 1.107236 0.100 Uiso 1 1 calc R U . . .
C329 C 0.4615(3) 1.2081(6) 0.7168(3) 0.077(3) Uani 1 1 d . . . . .
H329 H 0.445943 1.222067 0.736717 0.093 Uiso 1 1 calc R U . . .
C315 C 0.6739(3) 0.7219(5) 0.9730(3) 0.078(3) Uani 1 1 d . . . . .
H315 H 0.698171 0.690879 0.988013 0.094 Uiso 1 1 calc R U . . .
C356 C 0.5191(4) 0.3570(7) 0.2832(3) 0.082(3) Uani 1 1 d . . . . .
H356 H 0.497864 0.402906 0.278629 0.099 Uiso 1 1 calc R U . . .
C362 C 0.5762(4) 0.4602(6) 0.1755(3) 0.081(3) Uani 1 1 d . . . . .
C302 C 0.8179(4) 0.8445(6) 1.1216(3) 0.094(4) Uani 1 1 d . . . . .
H302 H 0.813400 0.904899 1.128162 0.112 Uiso 1 1 calc R U . . .
C313 C 0.6877(4) 1.1300(6) 1.0253(3) 0.089(3) Uani 1 1 d . . . . .
H313 H 0.669252 1.102228 1.003260 0.106 Uiso 1 1 calc R U . . .
C312 C 0.6888(5) 1.2214(7) 1.0290(3) 0.098(4) Uani 1 1 d . . . . .
H312 H 0.672124 1.255927 1.008066 0.118 Uiso 1 1 calc R U . . .
C337 C 0.7455(4) 0.6960(7) 0.5846(4) 0.101(4) Uani 1 1 d . . . . .
H337 H 0.763927 0.719359 0.607756 0.121 Uiso 1 1 calc R U . . .
C354 C 0.6385(3) 0.1747(6) 0.4322(3) 0.086(3) Uani 1 1 d . . . . .
H354 H 0.642495 0.113393 0.426832 0.103 Uiso 1 1 calc R U . . .
C314 C 0.6465(4) 0.6803(6) 0.9425(3) 0.082(3) Uani 1 1 d . . . . .
H314 H 0.652634 0.620622 0.936184 0.099 Uiso 1 1 calc R U . . .
C355 C 0.5211(4) 0.3001(7) 0.3144(3) 0.084(3) Uani 1 1 d . . . . .
H355 H 0.501396 0.308782 0.331454 0.101 Uiso 1 1 calc R U . . .
C305 C 0.8339(3) 0.6728(6) 1.1040(4) 0.091(3) Uani 1 1 d . . . . .
H305 H 0.840042 0.613178 1.097564 0.109 Uiso 1 1 calc R U . . .
C370 C 0.6066(4) 0.4474(7) 0.1482(3) 0.089(3) Uani 1 1 d . . . . .
C365 C 0.4457(4) 0.7177(6) 0.2106(4) 0.088(3) Uani 1 1 d . . . . .
H365 H 0.427863 0.730192 0.228951 0.106 Uiso 1 1 calc R U . . .
C317 C 0.6301(4) 0.8512(6) 0.9599(3) 0.100(4) Uani 1 1 d . . . . .
H317 H 0.623500 0.911183 0.965373 0.120 Uiso 1 1 calc R U . . .
C311 C 0.7354(4) 1.2166(6) 1.0884(4) 0.098(4) Uani 1 1 d . . . . .
H311 H 0.751437 1.246781 1.110962 0.117 Uiso 1 1 calc R U . . .
C320 C 0.5302(4) 0.8388(7) 0.7825(4) 0.095(4) Uani 1 1 d . . . . .
H320 H 0.504857 0.872869 0.772615 0.114 Uiso 1 1 calc R U . . .
C351 C 0.6296(3) 0.3510(6) 0.4458(4) 0.096(4) Uani 1 1 d . . . . .
H351 H 0.625965 0.413133 0.449547 0.115 Uiso 1 1 calc R U . . .
C338 C 0.7440(4) 0.6041(7) 0.5786(4) 0.096(3) Uani 1 1 d . . . . .
H338 H 0.760915 0.565875 0.597754 0.115 Uiso 1 1 calc R U . . .
C353 C 0.6675(3) 0.2156(6) 0.4611(3) 0.084(3) Uani 1 1 d . . . . .
H353 H 0.690726 0.181862 0.476184 0.100 Uiso 1 1 calc R U . . .
C331 C 0.5072(4) 1.1657(7) 0.6617(4) 0.087(3) Uani 1 1 d . . . . .
H331 H 0.523076 1.152833 0.641909 0.105 Uiso 1 1 calc R U . . .
C301 C 0.8509(4) 0.7969(6) 1.1432(4) 0.098(4) Uani 1 1 d . . . . .
H301 H 0.868835 0.824690 1.165515 0.117 Uiso 1 1 calc R U . . .
C341 C 0.6964(4) 0.7183(7) 0.5277(4) 0.090(3) Uani 1 1 d . . . . .
H341 H 0.679220 0.758658 0.509692 0.108 Uiso 1 1 calc R U . . .
C319 C 0.5309(4) 0.7848(8) 0.8146(3) 0.096(3) Uani 1 1 d . . . . .
H319 H 0.506435 0.783705 0.826536 0.116 Uiso 1 1 calc R U . . .
C350 C 0.6014(4) 0.3051(6) 0.4174(4) 0.102(4) Uani 1 1 d . . . . .
H350 H 0.578269 0.337617 0.401525 0.122 Uiso 1 1 calc R U . . .
C318 C 0.6045(4) 0.8049(6) 0.9303(4) 0.112(5) Uani 1 1 d . . . . .
H318 H 0.579974 0.834448 0.914910 0.134 Uiso 1 1 calc R U . . .
C340 C 0.6927(4) 0.6276(6) 0.5189(4) 0.095(3) Uani 1 1 d . . . . .
H340 H 0.673353 0.606820 0.495683 0.114 Uiso 1 1 calc R U . . .
O3A O 0.2540(4) 0.9708(8) 0.6844(4) 0.086(3) Uani 0.505 1 d D U P . .
C330 C 0.4793(4) 1.2398(8) 0.6574(4) 0.096(3) Uani 1 1 d . . . . .
H330 H 0.476789 1.277063 0.634796 0.115 Uiso 1 1 calc R U . . .
C335 C 0.6188(4) 0.9783(8) 0.6189(4) 0.101(4) Uani 1 1 d . . . . .
H335 H 0.595917 1.020106 0.610964 0.122 Uiso 1 1 calc R U . . .
C358 C 0.5707(4) 0.2724(8) 0.2621(4) 0.104(4) Uani 1 1 d . . . . .
H358 H 0.586922 0.257329 0.242749 0.125 Uiso 1 1 calc R U . . .
C348 C 0.8273(3) 0.1532(6) 0.5963(3) 0.088(3) Uani 1 1 d . . . . .
H348 H 0.831931 0.091974 0.591372 0.106 Uiso 1 1 calc R U . . .
C359 C 0.5708(4) 0.2159(9) 0.2949(5) 0.112(4) Uani 1 1 d . . . . .
H359 H 0.587520 0.162586 0.297231 0.135 Uiso 1 1 calc R U . . .
O2A O 0.3906(4) 0.9285(9) 0.7670(4) 0.079(3) Uani 0.505 1 d D U P . .
C347 C 0.8476(4) 0.2793(7) 0.6316(4) 0.121(5) Uani 1 1 d . . . . .
H347 H 0.867175 0.308868 0.652336 0.145 Uiso 1 1 calc R U . . .
C367 C 0.4985(5) 0.6793(9) 0.1608(4) 0.110(4) Uani 1 1 d . . . . .
H367 H 0.517454 0.670661 0.143095 0.132 Uiso 1 1 calc R U . . .
C369 C 0.6419(6) 0.3921(10) 0.1595(4) 0.124(5) Uani 1 1 d . . . . .
H369 H 0.647405 0.362987 0.184466 0.149 Uiso 1 1 calc R U . . .
C346 C 0.8151(5) 0.3284(7) 0.6093(5) 0.139(7) Uani 1 1 d . . . . .
H346 H 0.811913 0.389933 0.614784 0.167 Uiso 1 1 calc R U . . .
C366 C 0.4694(6) 0.7557(9) 0.1573(5) 0.132(6) Uani 1 1 d . . . . .
H366 H 0.468836 0.796055 0.135948 0.158 Uiso 1 1 calc R U . . .
C336 C 0.6467(5) 0.9610(9) 0.5945(4) 0.112(4) Uani 1 1 d . . . . .
H336 H 0.642274 0.988756 0.569210 0.134 Uiso 1 1 calc R U . . .
C332 C 0.6852(6) 0.8635(10) 0.6382(4) 0.121(5) Uani 1 1 d . . . . .
H332 H 0.708536 0.822441 0.645045 0.145 Uiso 1 1 calc R U . . .
C333 C 0.6573(5) 0.8750(10) 0.6650(4) 0.122(5) Uani 1 1 d . . . . .
H333 H 0.661552 0.842500 0.689073 0.147 Uiso 1 1 calc R U . . .
C372 C 0.6281(6) 0.4731(9) 0.0884(5) 0.128(6) Uani 1 1 d . . . . .
H372 H 0.622386 0.501282 0.063215 0.153 Uiso 1 1 calc R U . . .
C371 C 0.6013(6) 0.4868(9) 0.1127(4) 0.122(5) Uani 1 1 d . . . . .
H371 H 0.577417 0.525992 0.104535 0.146 Uiso 1 1 calc R U . . .
C368 C 0.6698(6) 0.3798(9) 0.1327(5) 0.120(5) Uani 1 1 d . . . . .
H368 H 0.693957 0.340869 0.139869 0.145 Uiso 1 1 calc R U . . .
C4A C 0.3197(3) 0.8555(5) 0.7166(3) 0.064(3) Uani 0.505 1 d G U P . .
C5A C 0.3137(4) 0.7926(7) 0.7446(2) 0.075(3) Uani 0.505 1 d DG U P . .
C6A C 0.3123(4) 0.7022(6) 0.7351(3) 0.078(4) Uani 0.505 1 d G U P . .
H6A H 0.308178 0.659204 0.754206 0.094 Uiso 0.505 1 calc R U P . .
C1A C 0.3168(4) 0.6748(5) 0.6978(4) 0.081(4) Uani 0.505 1 d G U P . .
H1A H 0.315796 0.613094 0.691347 0.097 Uiso 0.505 1 calc R U P . .
C2A C 0.3228(3) 0.7378(7) 0.6699(3) 0.070(4) Uani 0.505 1 d G U P . .
H2A H 0.325869 0.719079 0.644361 0.085 Uiso 0.505 1 calc R U P . .
C3A C 0.3242(3) 0.8281(6) 0.6793(3) 0.063(3) Uani 0.505 1 d G U P . .
H3A H 0.328325 0.871176 0.660232 0.076 Uiso 0.505 1 calc R U P . .
O1A O 0.2909(4) 0.7620(9) 0.8059(3) 0.087(4) Uani 0.505 1 d D U P . .
H1AA H 0.296283 0.775929 0.830019 0.130 Uiso 0.505 1 calc R U P . .
C7A C 0.3223(5) 0.9544(9) 0.7263(5) 0.068(3) Uani 0.505 1 d D U P . .
C12A C 0.2892(5) 1.0111(8) 0.7086(4) 0.077(4) Uani 0.505 1 d D U P . .
C322 C 0.6016(6) 0.7975(14) 0.7821(6) 0.112(5) Uani 0.687(16) 1 d D . P D 1
H322 H 0.626535 0.799519 0.770878 0.134 Uiso 0.687(16) 1 calc R U P D 1
C9A C 0.3628(6) 1.0797(9) 0.7581(6) 0.090(5) Uani 0.505 1 d D U P . .
H9A H 0.388223 1.103297 0.774732 0.108 Uiso 0.505 1 calc R U P . .
C323 C 0.6016(6) 0.7483(14) 0.8155(6) 0.112(5) Uani 0.687(16) 1 d D . P D 1
H323 H 0.627988 0.722987 0.829568 0.134 Uiso 0.687(16) 1 calc R U P D 1
C8A C 0.3588(5) 0.9890(9) 0.7510(5) 0.076(4) Uani 0.505 1 d D U P . .
C10A C 0.3296(6) 1.1351(10) 0.7409(5) 0.095(5) Uani 0.505 1 d D U P . .
H10A H 0.332234 1.197582 0.745602 0.114 Uiso 0.505 1 calc R U P . .
C11A C 0.2927(6) 1.1018(9) 0.7169(5) 0.091(5) Uani 0.505 1 d D U P . .
H11A H 0.269477 1.140813 0.705997 0.110 Uiso 0.505 1 calc R U P . .
C15A C 0.2154(7) 1.0211(18) 0.6690(7) 0.111(8) Uani 0.505 1 d D U P . .
H15A H 0.202850 1.001235 0.641984 0.166 Uiso 0.505 1 calc . U P . .
H15B H 0.222539 1.084744 0.668742 0.166 Uiso 0.505 1 calc . U P . .
H15C H 0.194309 1.011635 0.685781 0.166 Uiso 0.505 1 calc . U P . .
C13A C 0.3108(7) 0.8243(10) 0.7846(5) 0.087(5) Uani 0.505 1 d D U P . .
H13A H 0.340430 0.837319 0.799929 0.105 Uiso 0.505 1 calc R U P . .
H13B H 0.294123 0.880716 0.781988 0.105 Uiso 0.505 1 calc R U P . .
I412 I 0.5879(2) 0.0140(4) 0.3596(3) 0.144(3) Uani 0.49(2) 1 d . . P A 2
Zn46 Zn 0.5561(4) 0.1606(10) 0.3744(4) 0.096(4) Uani 0.49(2) 1 d . . P A 2
I411 I 0.4869(2) 0.1748(7) 0.3996(3) 0.168(3) Uani 0.49(2) 1 d . . P A 2
I310 I 0.9393(2) 0.0178(5) 0.6246(4) 0.180(3) Uani 0.610(19) 1 d . . P E 2
Zn35 Zn 0.9044(4) 0.1315(6) 0.6652(4) 0.114(3) Uani 0.610(19) 1 d . . P E 2
I309 I 0.8715(3) 0.0979(4) 0.7232(2) 0.172(2) Uani 0.610(19) 1 d . . P E 2
I403 I 0.80295(12) 1.4236(3) 1.12102(16) 0.1385(16) Uani 0.308(2) 1 d . . P F 2
Zn42 Zn 0.7290(2) 1.3956(3) 1.0767(2) 0.0924(17) Uani 0.308(2) 1 d . . P F 2
I504 I 0.7031(2) 1.4810(2) 1.01388(17) 0.1379(18) Uani 0.308(2) 1 d . . P F 2
Zn43 Zn 0.5684(4) 0.6532(9) 0.8764(4) 0.081(4) Uani 0.41(3) 1 d . . P D 2
I405 I 0.4963(3) 0.6560(11) 0.9016(3) 0.219(7) Uani 0.41(3) 1 d . . P D 2
I406 I 0.6079(7) 0.5137(7) 0.8577(6) 0.157(4) Uani 0.41(3) 1 d . . P D 2
I402 I 0.9429(3) 0.5296(5) 1.1227(4) 0.168(4) Uani 0.2967 1 d . . P C 2
Zn41 Zn 0.9098(5) 0.6291(9) 1.1661(5) 0.162(8) Uani 0.2967 1 d . . P C 2
I401 I 0.8865(2) 0.6017(5) 1.2288(3) 0.208(5) Uani 0.2967 1 d . . P C 2
I408 I 0.6844(7) 0.9690(5) 0.4980(4) 0.203(6) Uani 0.313(9) 1 d . . P B 2
Zn44 Zn 0.7139(7) 0.8922(8) 0.5628(6) 0.166(7) Uani 0.313(9) 1 d . . P B 2
I407 I 0.7888(6) 0.9322(8) 0.6048(6) 0.265(6) Uani 0.313(9) 1 d . . P B 2
C14A C 0.4295(6) 0.958(2) 0.7930(9) 0.128(9) Uani 0.505 1 d D U P . .
H14A H 0.448799 0.984976 0.777391 0.192 Uiso 0.505 1 calc . U P . .
H14B H 0.444045 0.907149 0.807921 0.192 Uiso 0.505 1 calc . U P . .
H14C H 0.422362 1.002631 0.811378 0.192 Uiso 0.505 1 calc . U P . .
I503 I 0.7600(7) 1.4686(15) 1.0700(7) 0.080 Uiso 0.0325(12) 1 d . U P F 3
I1 I 0.6389(8) 1.4310(15) 0.9787(7) 0.080 Uiso 0.0325(12) 1 d . U P F 3
Zn52 Zn 0.6797(17) 1.400(3) 1.0416(15) 0.080 Uiso 0.0325(12) 1 d . U P F 3
C422 C 0.5771(14) 0.7557(16) 0.7647(9) 0.112(5) Uani 0.313(16) 1 d D . P D 2
H422 H 0.586150 0.732303 0.742217 0.134 Uiso 0.313(16) 1 calc R U P D 2
C423 C 0.5774(14) 0.7019(19) 0.7969(8) 0.112(5) Uani 0.313(16) 1 d D . P D 2
H423 H 0.586749 0.641625 0.796583 0.134 Uiso 0.313(16) 1 calc R U P D 2
C7B C 0.7256(8) 0.6641(15) 0.7721(8) 0.080 Uiso 0.1554 1 d DG U P G -1
C12B C 0.6853(8) 0.6292(18) 0.7543(8) 0.080 Uiso 0.1554 1 d DG U P G -1
C11B C 0.6717(9) 0.549(2) 0.7675(10) 0.080 Uiso 0.1554 1 d G U P G -1
H11B H 0.644143 0.524767 0.755376 0.096 Uiso 0.1554 1 calc R U P G -1
C10B C 0.6982(11) 0.5029(18) 0.7984(11) 0.080 Uiso 0.1554 1 d G U P G -1
H10B H 0.688869 0.447875 0.807417 0.096 Uiso 0.1554 1 calc R U P G -1
C9B C 0.7385(10) 0.538(2) 0.8162(9) 0.080 Uiso 0.1554 1 d G U P G -1
H9B H 0.756636 0.506613 0.837300 0.096 Uiso 0.1554 1 calc R U P G -1
C8B C 0.7522(7) 0.6184(19) 0.8030(8) 0.080 Uiso 0.1554 1 d DG U P G -1
O2B O 0.7900(10) 0.662(2) 0.8190(10) 0.080 Uiso 0.1554 1 d D U P G -1
O3B O 0.6618(10) 0.677(2) 0.7230(9) 0.080 Uiso 0.1554 1 d D U P G -1
C810 C 0.599(2) 0.560(4) 0.718(3) 0.18(3) Uani 0.1626 1 d D U P H -2
H81A H 0.608470 0.620875 0.711927 0.210 Uiso 0.1626 1 calc R U P H -2
H81B H 0.580840 0.565127 0.737491 0.210 Uiso 0.1626 1 calc R U P H -2
C811 C 0.639(2) 0.503(5) 0.735(2) 0.18(3) Uani 0.1626 1 d D U P H -2
H81C H 0.659289 0.504919 0.716153 0.212 Uiso 0.1626 1 calc R U P H -2
H81D H 0.654275 0.528686 0.760127 0.212 Uiso 0.1626 1 calc R U P H -2
C812 C 0.627(2) 0.406(5) 0.741(2) 0.17(3) Uani 0.1626 1 d D U P H -2
H81E H 0.610787 0.403130 0.762292 0.206 Uiso 0.1626 1 calc R U P H -2
H81F H 0.653855 0.370276 0.749033 0.206 Uiso 0.1626 1 calc R U P H -2
C807 C 0.599(2) 0.365(4) 0.703(2) 0.17(3) Uani 0.1626 1 d D U P H -2
H80A H 0.617156 0.358343 0.682912 0.208 Uiso 0.1626 1 calc R U P H -2
H80B H 0.589612 0.304591 0.709207 0.208 Uiso 0.1626 1 calc R U P H -2
C808 C 0.560(2) 0.423(5) 0.686(2) 0.18(3) Uani 0.1626 1 d D U P H -2
H80C H 0.539609 0.421985 0.704845 0.218 Uiso 0.1626 1 calc R U P H -2
H80D H 0.543929 0.396729 0.660835 0.218 Uiso 0.1626 1 calc R U P H -2
C809 C 0.572(2) 0.519(5) 0.679(2) 0.18(3) Uani 0.1626 1 d D U P H -2
H80E H 0.589087 0.521009 0.658388 0.210 Uiso 0.1626 1 calc R U P H -2
H80F H 0.545534 0.555426 0.670384 0.210 Uiso 0.1626 1 calc R U P H -2
C805 C 0.5643(14) 0.926(2) 0.5134(9) 0.080 Uiso 0.1939 1 d D U P . .
H80G H 0.533362 0.912048 0.512109 0.096 Uiso 0.1939 1 calc R U P . .
H80H H 0.572844 0.975775 0.532168 0.096 Uiso 0.1939 1 calc R U P . .
C806 C 0.5923(14) 0.843(2) 0.5278(8) 0.080 Uiso 0.1939 1 d D U P . .
H80I H 0.623179 0.857084 0.529117 0.096 Uiso 0.1939 1 calc R U P . .
H80J H 0.588902 0.826673 0.554764 0.096 Uiso 0.1939 1 calc R U P . .
C801 C 0.5785(15) 0.7640(18) 0.4996(9) 0.080 Uiso 0.1939 1 d D U P . .
H80K H 0.547557 0.750007 0.498010 0.096 Uiso 0.1939 1 calc R U P . .
H80L H 0.595898 0.710568 0.509612 0.096 Uiso 0.1939 1 calc R U P . .
C802 C 0.5859(14) 0.789(2) 0.4583(9) 0.080 Uiso 0.1939 1 d D U P . .
H80M H 0.617109 0.800702 0.459747 0.096 Uiso 0.1939 1 calc R U P . .
H80N H 0.576780 0.739315 0.439612 0.096 Uiso 0.1939 1 calc R U P . .
C803 C 0.5595(14) 0.873(2) 0.4433(8) 0.080 Uiso 0.1939 1 d D U P . .
H80O H 0.565197 0.890509 0.417152 0.096 Uiso 0.1939 1 calc R U P . .
H80P H 0.528217 0.859972 0.439712 0.096 Uiso 0.1939 1 calc R U P . .
C804 C 0.5712(15) 0.9518(18) 0.4722(10) 0.080 Uiso 0.1939 1 d D U P . .
H80Q H 0.552791 1.003982 0.462262 0.096 Uiso 0.1939 1 calc R U P . .
H80R H 0.601859 0.968976 0.474012 0.096 Uiso 0.1939 1 calc R U P . .
C15B C 0.6203(12) 0.641(4) 0.7043(15) 0.080 Uiso 0.1554 1 d D U P G -1
H15D H 0.603243 0.629257 0.724322 0.120 Uiso 0.1554 1 calc . U P I -1
H15E H 0.624469 0.585072 0.690763 0.120 Uiso 0.1554 1 calc . U P J -1
H15F H 0.604970 0.684004 0.684919 0.120 Uiso 0.1554 1 calc . U P K -1
C14B C 0.8202(15) 0.616(4) 0.8495(15) 0.080 Uiso 0.1554 1 d D U P G -1
H14D H 0.818719 0.552063 0.844067 0.120 Uiso 0.1554 1 calc . U P L -1
H14E H 0.812763 0.627603 0.875236 0.120 Uiso 0.1554 1 calc . U P M -1
H14F H 0.849628 0.637920 0.850089 0.120 Uiso 0.1554 1 calc . U P N -1
O1B O 0.7413(13) 0.658(3) 0.6813(11) 0.080 Uiso 0.1554 1 d D U P G -1
H1B H 0.745258 0.602335 0.680438 0.120 Uiso 0.1554 1 calc R U P G -1
C6B C 0.7737(13) 0.8584(17) 0.7255(10) 0.080 Uiso 0.1554 1 d DG U P G -1
H6B H 0.790640 0.869377 0.706331 0.096 Uiso 0.1554 1 calc R U P G -1
C1B C 0.7603(15) 0.9292(14) 0.7460(12) 0.080 Uiso 0.1554 1 d G U P G -1
H1BA H 0.768116 0.988603 0.740855 0.096 Uiso 0.1554 1 calc R U P G -1
C2B C 0.7355(14) 0.9131(15) 0.7740(11) 0.080 Uiso 0.1554 1 d G U P G -1
H2B H 0.726333 0.961488 0.788050 0.096 Uiso 0.1554 1 calc R U P G -1
C3B C 0.7240(12) 0.8262(17) 0.7816(10) 0.080 Uiso 0.1554 1 d DG U P G -1
H3B H 0.707075 0.815146 0.800722 0.096 Uiso 0.1554 1 calc R U P G -1
C4B C 0.7374(12) 0.7553(14) 0.7611(10) 0.080 Uiso 0.1554 1 d DG U P G -1
C5B C 0.7622(11) 0.7714(15) 0.7330(9) 0.080 Uiso 0.1554 1 d DG U P G -1
C13B C 0.7760(12) 0.697(2) 0.7093(12) 0.080 Uiso 0.1554 1 d D U P G -1
H13C H 0.797778 0.720189 0.694989 0.096 Uiso 0.1554 1 calc R U P G -1
H13D H 0.790253 0.649857 0.727666 0.096 Uiso 0.1554 1 calc R U P G -1

loop_
_atom_site_aniso_label
_atom_site_aniso_U_11
_atom_site_aniso_U_22
_atom_site_aniso_U_33
_atom_site_aniso_U_23
_atom_site_aniso_U_13
_atom_site_aniso_U_12
I312 0.090(2) 0.0418(11) 0.0895(18) -0.0112(10) -0.0166(13) -0.0098(7)
I308 0.1032(13) 0.0469(6) 0.1087(11) 0.0153(6) 0.0379(7) 0.0167(5)
I301 0.0964(17) 0.0842(10) 0.1415(14) 0.0453(9) 0.0033(11) 0.0068(9)
I311 0.0793(19) 0.123(2) 0.0794(17) -0.0120(15) 0.0121(11) -0.0304(14)
I306 0.189(3) 0.0491(10) 0.099(2) -0.0001(11) -0.066(2) -0.0228(17)
I302 0.1155(17) 0.0638(13) 0.1753(17) -0.0523(11) -0.0608(15) 0.0219(12)
I409 0.0684(19) 0.076(2) 0.115(3) 0.0329(16) -0.007(2) -0.0025(13)
I307 0.0887(9) 0.0545(8) 0.1484(16) -0.0145(7) -0.0013(9) -0.0008(6)
I410 0.095(2) 0.0381(13) 0.118(3) -0.0022(13) -0.0320(13) 0.0032(10)
I304 0.1738(18) 0.0607(7) 0.0903(9) 0.0365(6) 0.0484(10) 0.0468(9)
I305 0.119(3) 0.176(3) 0.0877(19) -0.0114(19) 0.0132(13) -0.072(3)
I303 0.1060(10) 0.0420(5) 0.1536(14) 0.0032(6) 0.0355(9) -0.0142(5)
Zn36 0.073(3) 0.051(3) 0.053(2) 0.0034(19) -0.003(2) -0.0126(18)
Zn31 0.0607(14) 0.0352(15) 0.1020(16) 0.0066(12) -0.0307(13) -0.0038(10)
Zn33 0.162(7) 0.062(4) 0.071(4) 0.022(3) -0.057(4) -0.042(4)
Zn45 0.054(3) 0.027(3) 0.103(3) 0.011(2) -0.027(2) -0.014(2)
Zn34 0.0787(14) 0.0398(15) 0.0983(17) 0.0008(11) 0.0165(12) 0.0094(9)
Zn32 0.1033(19) 0.0314(8) 0.0857(15) 0.0120(9) 0.0268(14) 0.0100(11)
N302 0.069(4) 0.032(3) 0.075(4) 0.008(3) -0.016(3) 0.002(3)
N316 0.066(4) 0.042(3) 0.084(5) 0.018(3) -0.014(3) 0.001(3)
N304 0.076(4) 0.034(3) 0.070(4) 0.010(3) -0.017(3) 0.002(3)
N321 0.078(4) 0.046(3) 0.069(4) 0.005(3) -0.014(3) 0.003(3)
N309 0.076(4) 0.050(4) 0.067(4) 0.007(3) -0.010(3) 0.000(3)
N303 0.071(4) 0.032(3) 0.074(4) 0.006(3) -0.020(3) -0.007(3)
N311 0.074(5) 0.049(4) 0.086(5) 0.001(4) -0.016(4) -0.001(3)
N314 0.076(4) 0.036(3) 0.094(5) 0.015(3) -0.018(4) 0.003(3)
N315 0.071(4) 0.038(3) 0.099(5) 0.009(3) -0.014(4) 0.000(3)
N310 0.075(5) 0.060(4) 0.065(4) 0.007(3) -0.005(4) 0.006(3)
N322 0.106(6) 0.048(4) 0.076(5) 0.000(3) -0.006(5) -0.004(4)
N313 0.101(6) 0.044(4) 0.102(6) 0.004(4) 0.019(5) 0.004(4)
N307 0.097(6) 0.059(4) 0.065(4) 0.010(3) -0.022(4) 0.003(4)
N301 0.067(4) 0.049(4) 0.120(6) 0.020(4) -0.043(4) -0.014(3)
C325 0.063(5) 0.049(4) 0.061(5) 0.005(4) -0.015(4) 0.003(3)
N320 0.100(6) 0.051(4) 0.072(5) 0.000(3) 0.005(4) 0.005(4)
N308 0.104(6) 0.063(5) 0.072(5) 0.011(4) 0.008(5) 0.019(4)
N305 0.163(9) 0.041(4) 0.087(6) 0.004(4) 0.033(6) -0.004(5)
N319 0.096(6) 0.071(5) 0.068(5) 0.007(4) 0.014(4) 0.006(4)
N306 0.119(6) 0.049(4) 0.071(5) 0.014(3) -0.028(4) -0.019(4)
N318 0.085(5) 0.048(4) 0.092(5) 0.015(4) -0.022(4) -0.006(3)
N317 0.090(5) 0.050(4) 0.104(6) 0.008(4) -0.043(5) -0.003(4)
C357 0.093(6) 0.052(5) 0.061(5) -0.003(4) -0.007(5) 0.008(4)
C361 0.093(6) 0.053(5) 0.059(5) 0.001(4) -0.005(5) -0.001(4)
C308 0.075(5) 0.034(3) 0.071(5) 0.008(3) -0.010(4) -0.005(3)
C327 0.061(5) 0.056(5) 0.069(5) 0.007(4) -0.011(4) 0.005(4)
C344 0.073(5) 0.047(4) 0.085(6) 0.017(4) -0.012(4) -0.007(4)
C324 0.085(6) 0.051(4) 0.060(5) 0.002(4) -0.014(4) 0.015(4)
N323 0.089(6) 0.055(5) 0.106(7) 0.000(5) -0.024(5) 0.004(4)
C306 0.061(4) 0.040(4) 0.079(5) 0.014(4) -0.010(4) -0.004(3)
C363 0.084(6) 0.049(5) 0.083(6) 0.008(4) -0.022(5) -0.003(4)
C343 0.074(5) 0.039(4) 0.085(6) 0.010(4) -0.008(4) -0.003(4)
C307 0.069(5) 0.038(4) 0.069(5) 0.009(3) -0.011(4) -0.001(3)
C303 0.061(4) 0.040(4) 0.090(6) 0.017(4) -0.019(4) -0.002(3)
C316 0.073(5) 0.042(4) 0.078(5) 0.012(4) -0.017(4) -0.005(4)
C321 0.093(7) 0.050(5) 0.071(5) 0.011(4) 0.000(5) 0.011(4)
C309 0.092(6) 0.040(4) 0.068(5) 0.011(4) 0.001(4) -0.004(4)
N312 0.116(7) 0.057(4) 0.094(6) 0.005(4) 0.023(5) 0.020(4)
C349 0.081(6) 0.047(4) 0.087(6) -0.005(4) -0.016(5) -0.003(4)
C352 0.073(5) 0.043(4) 0.087(6) 0.017(4) -0.024(4) -0.003(4)
C360 0.087(6) 0.047(4) 0.062(5) -0.004(4) -0.003(4) -0.001(4)
C328 0.077(6) 0.054(5) 0.081(6) 0.010(4) -0.016(5) 0.002(4)
N324 0.196(12) 0.054(5) 0.106(7) -0.014(5) 0.076(8) -0.032(6)
C326 0.090(6) 0.057(5) 0.070(5) 0.010(4) -0.002(5) 0.012(4)
C364 0.112(8) 0.062(5) 0.068(6) 0.006(4) -0.020(6) 0.008(5)
C304 0.066(5) 0.045(4) 0.104(7) 0.010(4) -0.024(5) -0.001(4)
C345 0.070(5) 0.045(4) 0.091(6) 0.014(4) -0.021(4) 0.001(4)
C342 0.071(5) 0.042(4) 0.084(6) 0.009(4) -0.003(4) 0.000(4)
C334 0.098(7) 0.064(5) 0.080(6) 0.010(5) 0.011(5) 0.015(5)
C339 0.088(6) 0.043(4) 0.086(6) 0.012(4) 0.007(5) 0.005(4)
C310 0.108(7) 0.049(5) 0.079(6) 0.006(4) -0.015(5) -0.015(5)
C329 0.077(6) 0.061(5) 0.081(6) -0.013(5) -0.011(5) -0.006(4)
C315 0.104(7) 0.042(4) 0.071(5) 0.010(4) -0.020(5) 0.004(4)
C356 0.085(6) 0.076(6) 0.077(6) 0.015(5) -0.005(5) 0.012(5)
C362 0.116(8) 0.047(5) 0.075(6) -0.005(4) 0.010(5) -0.007(5)
C302 0.101(7) 0.039(4) 0.110(8) 0.000(4) -0.047(6) -0.002(4)
C313 0.134(9) 0.042(4) 0.078(6) 0.005(4) -0.005(6) 0.014(5)
C312 0.166(11) 0.049(5) 0.076(6) 0.010(5) 0.017(7) 0.017(6)
C337 0.111(8) 0.054(5) 0.126(9) -0.003(6) -0.002(7) -0.003(5)
C354 0.092(7) 0.050(5) 0.098(7) 0.010(5) -0.019(5) 0.008(4)
C314 0.105(7) 0.049(4) 0.072(5) 0.007(4) -0.027(5) 0.002(4)
C355 0.093(7) 0.071(6) 0.083(6) 0.018(5) 0.005(5) 0.022(5)
C305 0.071(6) 0.052(5) 0.129(9) 0.000(5) -0.028(6) 0.001(4)
C370 0.121(9) 0.054(5) 0.094(7) -0.002(5) 0.029(7) 0.000(6)
C365 0.093(7) 0.052(5) 0.103(8) -0.002(5) -0.016(6) 0.008(5)
C317 0.103(7) 0.045(5) 0.117(8) 0.002(5) -0.055(6) 0.010(5)
C311 0.136(10) 0.046(5) 0.099(8) -0.010(5) -0.001(7) -0.024(6)
C320 0.091(7) 0.074(7) 0.105(8) 0.036(6) -0.015(6) -0.001(5)
C351 0.087(6) 0.048(5) 0.128(9) 0.018(5) -0.036(6) 0.005(4)
C338 0.115(8) 0.053(5) 0.103(8) 0.005(5) -0.014(7) -0.001(5)
C353 0.091(6) 0.052(5) 0.089(6) 0.010(4) -0.024(5) 0.009(4)
C331 0.087(6) 0.071(6) 0.101(7) 0.029(5) 0.012(6) 0.020(5)
C301 0.094(7) 0.050(5) 0.117(8) 0.005(5) -0.049(6) 0.003(5)
C341 0.107(8) 0.050(5) 0.108(8) 0.016(5) 0.010(7) 0.018(5)
C319 0.105(8) 0.085(7) 0.091(7) 0.019(6) 0.001(6) -0.005(6)
C350 0.102(7) 0.042(5) 0.129(9) 0.015(5) -0.045(7) 0.001(5)
C318 0.122(9) 0.043(5) 0.125(9) 0.004(5) -0.074(7) 0.002(5)
C340 0.113(8) 0.043(5) 0.113(8) 0.012(5) -0.013(6) 0.008(5)
O3A 0.121(8) 0.071(7) 0.069(7) 0.009(5) 0.028(6) 0.041(6)
C330 0.104(8) 0.078(7) 0.099(8) 0.034(6) 0.003(7) 0.022(6)
C335 0.111(9) 0.085(7) 0.113(9) 0.044(7) 0.033(7) 0.035(7)
C358 0.111(9) 0.082(7) 0.122(10) 0.025(7) 0.034(7) 0.026(7)
C348 0.079(6) 0.047(5) 0.115(8) -0.004(5) -0.032(5) 0.010(4)
C359 0.096(8) 0.081(7) 0.153(12) 0.047(8) 0.012(8) 0.020(6)
O2A 0.083(7) 0.065(6) 0.092(8) -0.016(6) 0.023(6) -0.016(5)
C347 0.119(9) 0.054(5) 0.141(10) -0.006(6) -0.081(8) 0.014(6)
C367 0.123(10) 0.089(8) 0.120(10) 0.038(7) 0.029(8) 0.018(7)
C369 0.186(16) 0.098(9) 0.107(10) 0.015(7) 0.073(11) 0.014(10)
C346 0.160(12) 0.042(5) 0.161(12) -0.005(6) -0.087(10) 0.013(6)
C366 0.155(14) 0.066(7) 0.153(14) 0.045(8) -0.014(11) 0.016(8)
C336 0.137(11) 0.103(9) 0.108(9) 0.039(7) 0.054(8) 0.040(8)
C332 0.162(13) 0.101(9) 0.111(10) 0.026(8) 0.053(10) 0.060(9)
C333 0.139(12) 0.120(11) 0.104(9) 0.036(8) 0.015(8) 0.056(9)
C372 0.200(17) 0.081(8) 0.120(11) 0.024(8) 0.073(12) 0.030(10)
C371 0.177(15) 0.100(9) 0.103(9) 0.032(7) 0.066(10) 0.017(9)
C368 0.167(14) 0.079(8) 0.127(11) 0.009(8) 0.058(11) 0.023(8)
C4A 0.052(7) 0.046(5) 0.089(7) 0.004(5) 0.004(6) 0.003(5)
C5A 0.060(8) 0.055(6) 0.106(8) 0.014(6) 0.006(7) -0.002(7)
C6A 0.052(8) 0.056(6) 0.120(10) 0.020(7) 0.004(8) 0.006(7)
C1A 0.057(8) 0.051(7) 0.123(10) 0.001(6) -0.009(8) 0.006(7)
C2A 0.048(7) 0.055(6) 0.098(9) -0.013(6) -0.006(7) 0.006(6)
C3A 0.047(7) 0.047(6) 0.086(7) -0.003(6) -0.007(6) 0.009(6)
O1A 0.059(6) 0.094(9) 0.098(9) 0.044(7) -0.002(6) 0.013(6)
C7A 0.094(8) 0.045(6) 0.074(8) 0.007(5) 0.036(6) 0.004(5)
C12A 0.128(9) 0.050(6) 0.062(8) 0.016(6) 0.042(6) 0.024(6)
C322 0.088(8) 0.123(11) 0.120(10) 0.071(9) 0.012(7) 0.038(7)
C9A 0.130(12) 0.059(7) 0.096(12) -0.013(7) 0.058(9) -0.017(7)
C323 0.088(8) 0.123(11) 0.120(10) 0.071(9) 0.012(7) 0.038(7)
C8A 0.101(8) 0.055(6) 0.082(9) -0.006(6) 0.041(6) -0.009(5)
C10A 0.160(14) 0.051(8) 0.093(12) 0.002(7) 0.071(9) -0.003(7)
C11A 0.160(14) 0.052(7) 0.074(10) 0.014(7) 0.054(9) 0.019(8)
C15A 0.127(13) 0.124(18) 0.097(14) 0.046(13) 0.057(11) 0.065(13)
C13A 0.094(12) 0.063(9) 0.101(9) 0.021(7) 0.013(9) -0.001(9)
I412 0.195(5) 0.0517(13) 0.136(3) -0.0232(18) -0.076(3) 0.0019(15)
Zn46 0.116(5) 0.059(4) 0.085(6) 0.012(4) -0.041(4) -0.019(3)
I411 0.164(5) 0.204(6) 0.127(4) 0.030(4) 0.011(3) -0.081(4)
I310 0.141(2) 0.069(2) 0.294(6) -0.060(3) -0.035(4) 0.0050(17)
Zn35 0.097(5) 0.041(2) 0.164(5) 0.019(2) -0.064(3) -0.017(2)
I309 0.134(4) 0.138(3) 0.192(4) 0.085(3) -0.078(3) -0.042(2)
I403 0.105(2) 0.082(2) 0.228(5) -0.051(3) 0.033(3) -0.0281(18)
Zn42 0.110(4) 0.039(2) 0.130(5) -0.001(3) 0.029(4) -0.002(3)
I504 0.203(5) 0.0701(17) 0.163(4) 0.048(2) 0.090(4) 0.055(2)
Zn43 0.098(6) 0.066(6) 0.070(5) 0.000(4) -0.002(5) -0.025(4)
I405 0.267(12) 0.275(10) 0.091(3) 0.032(4) -0.018(4) -0.187(10)
I406 0.240(7) 0.055(2) 0.138(5) -0.014(3) -0.041(5) 0.014(3)
I402 0.110(3) 0.071(3) 0.305(11) -0.039(4) -0.001(4) -0.039(3)
Zn41 0.126(7) 0.044(5) 0.244(14) 0.006(5) -0.128(8) -0.016(4)
I401 0.0538(18) 0.182(6) 0.345(10) 0.206(6) -0.053(3) -0.029(2)
I408 0.399(15) 0.071(3) 0.191(8) 0.060(4) 0.182(10) 0.094(6)
Zn44 0.260(17) 0.043(3) 0.242(16) 0.018(7) 0.155(13) 0.022(8)
I407 0.264(11) 0.094(5) 0.493(17) -0.083(8) 0.208(11) -0.072(6)
C14A 0.068(11) 0.13(2) 0.18(2) -0.045(18) 0.011(11) -0.018(11)
C422 0.088(8) 0.123(11) 0.120(10) 0.071(9) 0.012(7) 0.038(7)
C423 0.088(8) 0.123(11) 0.120(10) 0.071(9) 0.012(7) 0.038(7)
C810 0.13(4) 0.21(6) 0.22(6) -0.06(5) 0.11(4) -0.05(4)
C811 0.14(4) 0.21(6) 0.22(6) -0.05(5) 0.11(4) -0.06(4)
C812 0.14(4) 0.21(6) 0.20(6) -0.05(5) 0.11(4) -0.06(4)
C807 0.14(4) 0.22(6) 0.20(6) -0.04(5) 0.11(4) -0.07(4)
C808 0.14(4) 0.22(6) 0.21(6) -0.06(5) 0.10(4) -0.06(4)
C809 0.13(4) 0.21(6) 0.21(6) -0.06(5) 0.11(4) -0.05(4)

loop_
_atom_type_symbol
_atom_type_description
_atom_type_scat_dispersion_real
_atom_type_scat_dispersion_imag
_atom_type_scat_source
C C 0.0181 0.0091 'International Tables Vol C Tables 4.2.6.8 and 6.1.1.4'
H H 0.0000 0.0000 'International Tables Vol C Tables 4.2.6.8 and 6.1.1.4'
I I -0.3257 6.8362 'International Tables Vol C Tables 4.2.6.8 and 6.1.1.4'
N N 0.0311 0.0180 'International Tables Vol C Tables 4.2.6.8 and 6.1.1.4'
O O 0.0492 0.0322 'International Tables Vol C Tables 4.2.6.8 and 6.1.1.4'
Zn Zn -1.5491 0.6778 'International Tables Vol C Tables 4.2.6.8 and 6.1.1.4'

loop_
_exptl_crystal_face_index_h
_exptl_crystal_face_index_k
_exptl_crystal_face_index_l
_exptl_crystal_face_perp_dist
0 0 1 0.0523
0 0 -1 0.0559
1 -2 0 0.0632
1 -2 2 0.0605
-1 2 -2 0.0605
1 0 0 0.0344
-1 0 0 0.0267
-1 2 2 0.0589
1 -2 -2 0.0665
2 0 -1 0.0470
-2 0 1 0.0313
2 1 -1 0.0707
1 0 1 0.0382
-1 0 -1 0.0382
-1 -2 2 0.0632

loop_
_geom_angle_atom_site_label_1
_geom_angle_atom_site_label_2
_geom_angle_atom_site_label_3
_geom_angle
_geom_angle_site_symmetry_1
_geom_angle_site_symmetry_3
_geom_angle_publ_flag
I311 Zn36 I312 125.7(4) . . ?
N319 Zn36 I312 109.3(5) . . ?
N319 Zn36 I311 106.4(5) . . ?
N319 Zn36 N318 100.1(5) . . ?
N318 Zn36 I312 108.2(5) . . ?
N318 Zn36 I311 104.1(5) . . ?
I302 Zn31 I301 122.9(2) . . ?
N311 Zn31 I301 112.8(3) 4_676 . ?
N311 Zn31 I302 107.3(3) 4_676 . ?
N311 Zn31 N301 101.3(3) 4_676 . ?
N301 Zn31 I301 103.6(3) . . ?
N301 Zn31 I302 106.4(3) . . ?
I305 Zn33 I306 124.4(4) . . ?
N307 Zn33 I306 107.2(5) . . ?
N307 Zn33 I305 106.2(5) . . ?
N306 Zn33 I306 107.7(4) . . ?
N306 Zn33 I305 107.0(5) . . ?
N306 Zn33 N307 102.2(5) . . ?
I410 Zn45 I409 128.3(5) . . ?
N317 Zn45 I409 106.2(6) . . ?
N317 Zn45 I410 111.7(6) . . ?
N317 Zn45 N323 92.5(5) . 4_666 ?
N323 Zn45 I409 108.4(6) 4_666 . ?
N323 Zn45 I410 103.8(5) 4_666 . ?
I307 Zn34 I308 121.6(2) . . ?
N313 Zn34 I308 110.3(3) . . ?
N313 Zn34 I307 107.2(3) . . ?
N313 Zn34 N312 101.7(4) . . ?
N312 Zn34 I308 104.8(3) . . ?
N312 Zn34 I307 109.4(3) . . ?
I304 Zn32 I303 120.69(10) . . ?
N305 Zn32 I304 111.3(3) . . ?
N305 Zn32 I303 104.4(3) . . ?
N324 Zn32 I304 110.7(4) 1_566 . ?
N324 Zn32 I303 104.7(4) 1_566 . ?
N324 Zn32 N305 103.4(4) 1_566 . ?
C306 N302 C308 114.3(7) . . ?
C343 N316 C344 114.8(7) . . ?
C308 N304 C307 114.6(6) . . ?
C361 N321 C360 113.6(9) . . ?
C325 N309 C324 113.4(8) . . ?
C307 N303 C306 114.4(6) . . ?
Zn31 N311 Zn41 7.4(6) 4_575 4_575 ?
C329 N311 Zn31 121.6(8) . 4_575 ?
C329 N311 C330 118.6(9) . . ?
C329 N311 Zn41 128.8(9) . 4_575 ?
C330 N311 Zn31 119.5(7) . 4_575 ?
C330 N311 Zn41 112.6(8) . 4_575 ?
C344 N314 C342 115.1(7) . . ?
C342 N315 C343 114.1(7) . . ?
C325 N310 C326 114.8(8) . . ?
C361 N322 C362 115.5(9) . . ?
C337 N313 Zn34 115.8(8) . . ?
C337 N313 Zn44 129.9(10) . . ?
C341 N313 Zn34 126.0(7) . . ?
C341 N313 C337 118.2(9) . . ?
C341 N313 Zn44 111.6(9) . . ?
C319 N307 Zn33 121.9(9) . . ?
C319 N307 C323 117.6(10) . . ?
C319 N307 Zn43 124.3(9) . . ?
C319 N307 C423 104.6(15) . . ?
C323 N307 Zn33 119.4(8) . . ?
C423 N307 Zn43 118.0(12) . . ?
C305 N301 Zn31 122.3(6) . . ?
C305 N301 Zn41 113.5(7) . . ?
C301 N301 Zn31 119.1(6) . . ?
C301 N301 C305 118.4(7) . . ?
C301 N301 Zn41 128.0(7) . . ?
N309 C325 C327 115.8(9) . . ?
N310 C325 N309 125.9(8) . . ?
N310 C325 C327 118.3(8) . . ?
C360 N320 C362 115.5(9) . . ?
C324 N308 C326 114.8(8) . . ?
C312 N305 Zn32 117.0(8) . . ?
C312 N305 C311 118.9(8) . . ?
C312 N305 Zn42 138.4(8) . . ?
C312 N305 Zn52 94.5(15) . . ?
C311 N305 Zn32 124.0(7) . . ?
C311 N305 Zn42 102.2(7) . . ?
C311 N305 Zn52 145.4(15) . . ?
C355 N319 Zn36 125.7(8) . . ?
C355 N319 Zn46 120.7(9) . . ?
C359 N319 Zn36 117.6(8) . . ?
C359 N319 C355 116.2(9) . . ?
C359 N319 Zn46 123.1(8) . . ?
C314 N306 Zn33 122.7(7) . . ?
C314 N306 Zn43 121.4(7) . . ?
C318 N306 Zn33 119.7(7) . . ?
C318 N306 C314 117.4(8) . . ?
C318 N306 Zn43 121.1(7) . . ?
C354 N318 Zn36 120.8(7) . . ?
C354 N318 Zn46 123.9(8) . . ?
C350 N318 Zn36 122.6(7) . . ?
C350 N318 C354 116.6(8) . . ?
C350 N318 Zn46 119.3(8) . . ?
C348 N317 Zn45 119.7(7) . . ?
C348 N317 Zn35 124.5(7) . . ?
C347 N317 Zn45 121.7(7) . . ?
C347 N317 C348 117.8(8) . . ?
C347 N317 Zn35 117.6(7) . . ?
C356 C357 C360 123.1(9) . . ?
C356 C357 C358 116.6(10) . . ?
C358 C357 C360 119.8(10) . . ?
N321 C361 C363 116.1(10) . . ?
N322 C361 N321 126.1(9) . . ?
N322 C361 C363 117.8(9) . . ?
N302 C308 C316 116.8(7) . . ?
N304 C308 N302 125.3(7) . . ?
N304 C308 C316 117.8(7) . . ?
C328 C327 C325 121.8(8) . . ?
C331 C327 C325 121.0(10) . . ?
C331 C327 C328 117.2(9) . . ?
N316 C344 C352 115.9(8) . . ?
N314 C344 N316 124.6(8) . . ?
N314 C344 C352 119.5(7) . . ?
N309 C324 C321 116.9(9) . . ?
N308 C324 N309 125.7(8) . . ?
N308 C324 C321 117.3(8) . . ?
C365 N323 Zn45 122.6(10) . 4_565 ?
C365 N323 C366 117.8(11) . . ?
C365 N323 Zn35 128.2(11) . 4_565 ?
C366 N323 Zn45 119.3(9) . 4_565 ?
C366 N323 Zn35 113.6(10) . 4_565 ?
N302 C306 N303 125.4(7) . . ?
N302 C306 C303 117.1(7) . . ?
N303 C306 C303 117.4(7) . . ?
C364 C363 C361 122.1(9) . . ?
C367 C363 C361 118.7(12) . . ?
C367 C363 C364 119.1(10) . . ?
N316 C343 N315 125.8(7) . . ?
N316 C343 C345 119.0(7) . . ?
N315 C343 C345 115.1(7) . . ?
N304 C307 C309 116.9(7) . . ?
N303 C307 N304 125.7(7) . . ?
N303 C307 C309 117.4(7) . . ?
C304 C303 C306 120.7(8) . . ?
C302 C303 C306 121.1(8) . . ?
C302 C303 C304 118.2(7) . . ?
C315 C316 C308 120.4(7) . . ?
C315 C316 C317 118.5(8) . . ?
C317 C316 C308 121.1(8) . . ?
C320 C321 C324 123.1(9) . . ?
C320 C321 C322 116.2(10) . . ?
C320 C321 C422 101.2(16) . . ?
C322 C321 C324 120.4(11) . . ?
C422 C321 C324 122.7(13) . . ?
C310 C309 C307 122.1(8) . . ?
C310 C309 C313 117.1(8) . . ?
C313 C309 C307 120.8(8) . . ?
C336 N312 Zn34 122.9(8) . . ?
C336 N312 Zn44 110.1(10) . . ?
C332 N312 Zn34 116.8(9) . . ?
C332 N312 C336 120.2(11) . . ?
C332 N312 Zn44 129.4(10) . . ?
C345 C349 H349 120.2 . . ?
C348 C349 H349 120.2 . . ?
C348 C349 C345 119.5(8) . . ?
C351 C352 C344 120.5(8) . . ?
C353 C352 C344 122.4(7) . . ?
C353 C352 C351 117.0(8) . . ?
N321 C360 C357 116.6(9) . . ?
N320 C360 N321 124.6(8) . . ?
N320 C360 C357 118.9(8) . . ?
C327 C328 H328 119.2 . . ?
C327 C328 C329 121.5(9) . . ?
C329 C328 H328 119.2 . . ?
Zn32 N324 Zn42 20.8(2) 1_544 1_544 ?
Zn32 N324 Zn52 24.5(14) 1_544 1_544 ?
C372 N324 Zn32 119.8(9) . 1_544 ?
C372 N324 Zn42 136.7(9) . 1_544 ?
C372 N324 Zn52 100.6(17) . 1_544 ?
C368 N324 Zn32 121.5(12) . 1_544 ?
C368 N324 C372 118.7(12) . . ?
C368 N324 Zn42 103.5(11) . 1_544 ?
C368 N324 Zn52 137.2(17) . 1_544 ?
N310 C326 C334 117.9(8) . . ?
N308 C326 N310 125.2(10) . . ?
N308 C326 C334 116.9(8) . . ?
C363 C364 H364 120.7 . . ?
C363 C364 C365 118.6(10) . . ?
C365 C364 H364 120.7 . . ?
C303 C304 H304 120.3 . . ?
C305 C304 C303 119.3(8) . . ?
C305 C304 H304 120.3 . . ?
C349 C345 C343 121.6(8) . . ?
C346 C345 C343 120.8(8) . . ?
C346 C345 C349 117.6(8) . . ?
N314 C342 C339 118.9(7) . . ?
N315 C342 N314 125.3(8) . . ?
N315 C342 C339 115.8(8) . . ?
C335 C334 C326 121.6(9) . . ?
C335 C334 C333 117.7(11) . . ?
C333 C334 C326 120.7(10) . . ?
C338 C339 C342 120.0(8) . . ?
C338 C339 C340 116.7(9) . . ?
C340 C339 C342 123.3(9) . . ?
C309 C310 H310 120.0 . . ?
C309 C310 C311 120.0(9) . . ?
C311 C310 H310 120.0 . . ?
N311 C329 C328 121.1(11) . . ?
N311 C329 H329 119.4 . . ?
C328 C329 H329 119.4 . . ?
C316 C315 H315 120.2 . . ?
C314 C315 C316 119.6(8) . . ?
C314 C315 H315 120.2 . . ?
C357 C356 H356 119.6 . . ?
C357 C356 C355 120.8(10) . . ?
C355 C356 H356 119.6 . . ?
N322 C362 N320 124.5(11) . . ?
N322 C362 C370 117.3(9) . . ?
N320 C362 C370 118.2(9) . . ?
C303 C302 H302 120.5 . . ?
C301 C302 C303 119.0(9) . . ?
C301 C302 H302 120.5 . . ?
C309 C313 H313 120.6 . . ?
C312 C313 C309 118.8(10) . . ?
C312 C313 H313 120.6 . . ?
N305 C312 C313 123.6(10) . . ?
N305 C312 H312 118.2 . . ?
C313 C312 H312 118.2 . . ?
N313 C337 H337 119.1 . . ?
N313 C337 C338 121.8(11) . . ?
C338 C337 H337 119.1 . . ?
N318 C354 H354 119.1 . . ?
C353 C354 N318 121.8(9) . . ?
C353 C354 H354 119.1 . . ?
N306 C314 C315 122.3(9) . . ?
N306 C314 H314 118.9 . . ?
C315 C314 H314 118.9 . . ?
N319 C355 C356 122.9(11) . . ?
N319 C355 H355 118.6 . . ?
C356 C355 H355 118.6 . . ?
N301 C305 C304 121.5(9) . . ?
N301 C305 H305 119.3 . . ?
C304 C305 H305 119.3 . . ?
C369 C370 C362 119.3(10) . . ?
C371 C370 C362 123.5(12) . . ?
C371 C370 C369 117.3(13) . . ?
N323 C365 C364 124.0(13) . . ?
N323 C365 H365 118.0 . . ?
C364 C365 H365 118.0 . . ?
C316 C317 H317 120.9 . . ?
C318 C317 C316 118.1(9) . . ?
C318 C317 H317 120.9 . . ?
N305 C311 C310 121.3(10) . . ?
N305 C311 H311 119.3 . . ?
C310 C311 H311 119.3 . . ?
C321 C320 H320 118.5 . . ?
C321 C320 C319 123.1(11) . . ?
C319 C320 H320 118.5 . . ?
C352 C351 H351 120.9 . . ?
C350 C351 C352 118.1(9) . . ?
C350 C351 H351 120.9 . . ?
C339 C338 C337 120.7(10) . . ?
C339 C338 H338 119.7 . . ?
C337 C338 H338 119.7 . . ?
C352 C353 H353 119.2 . . ?
C354 C353 C352 121.5(8) . . ?
C354 C353 H353 119.2 . . ?
C327 C331 H331 119.8 . . ?
C327 C331 C330 120.3(11) . . ?
C330 C331 H331 119.8 . . ?
N301 C301 C302 123.5(9) . . ?
N301 C301 H301 118.3 . . ?
C302 C301 H301 118.3 . . ?
N313 C341 H341 117.8 . . ?
N313 C341 C340 124.4(10) . . ?
C340 C341 H341 117.8 . . ?
N307 C319 C320 121.6(13) . . ?
N307 C319 H319 119.2 . . ?
C320 C319 H319 119.2 . . ?
N318 C350 C351 124.8(9) . . ?
N318 C350 H350 117.6 . . ?
C351 C350 H350 117.6 . . ?
N306 C318 C317 124.1(9) . . ?
N306 C318 H318 117.9 . . ?
C317 C318 H318 117.9 . . ?
C339 C340 H340 120.9 . . ?
C341 C340 C339 118.2(11) . . ?
C341 C340 H340 120.9 . . ?
C12A O3A C15A 120.5(17) . . ?
N311 C330 C331 121.2(10) . . ?
N311 C330 H330 119.4 . . ?
C331 C330 H330 119.4 . . ?
C334 C335 H335 119.7 . . ?
C334 C335 C336 120.6(11) . . ?
C336 C335 H335 119.7 . . ?
C357 C358 H358 120.8 . . ?
C357 C358 C359 118.4(12) . . ?
C359 C358 H358 120.8 . . ?
N317 C348 C349 121.9(8) . . ?
N317 C348 H348 119.0 . . ?
C349 C348 H348 119.0 . . ?
N319 C359 C358 123.1(11) . . ?
N319 C359 H359 118.5 . . ?
C358 C359 H359 118.5 . . ?
C8A O2A C14A 120.2(17) . . ?
N317 C347 H347 117.9 . . ?
N317 C347 C346 124.3(9) . . ?
C346 C347 H347 117.9 . . ?
C363 C367 H367 121.6 . . ?
C363 C367 C366 116.7(14) . . ?
C366 C367 H367 121.6 . . ?
C370 C369 H369 120.9 . . ?
C370 C369 C368 118.2(13) . . ?
C368 C369 H369 120.9 . . ?
C345 C346 H346 120.6 . . ?
C347 C346 C345 118.8(10) . . ?
C347 C346 H346 120.6 . . ?
N323 C366 C367 123.6(13) . . ?
N323 C366 H366 118.2 . . ?
C367 C366 H366 118.2 . . ?
N312 C336 C335 120.5(11) . . ?
N312 C336 H336 119.8 . . ?
C335 C336 H336 119.8 . . ?
N312 C332 H332 118.3 . . ?
N312 C332 C333 123.3(12) . . ?
C333 C332 H332 118.3 . . ?
C334 C333 C332 117.5(12) . . ?
C334 C333 H333 121.3 . . ?
C332 C333 H333 121.3 . . ?
N324 C372 H372 119.3 . . ?
C371 C372 N324 121.4(14) . . ?
C371 C372 H372 119.3 . . ?
C370 C371 H371 118.6 . . ?
C372 C371 C370 122.7(15) . . ?
C372 C371 H371 118.6 . . ?
N324 C368 C369 121.8(15) . . ?
N324 C368 H368 119.1 . . ?
C369 C368 H368 119.1 . . ?
C5A C4A C3A 120.0 . . ?
C5A C4A C7A 121.3(9) . . ?
C3A C4A C7A 118.7(9) . . ?
C4A C5A C13A 118.3(8) . . ?
C6A C5A C4A 120.0 . . ?
C6A C5A C13A 121.6(8) . . ?
C5A C6A H6A 120.0 . . ?
C1A C6A C5A 120.0 . . ?
C1A C6A H6A 120.0 . . ?
C6A C1A H1A 120.0 . . ?
C6A C1A C2A 120.0 . . ?
C2A C1A H1A 120.0 . . ?
C1A C2A H2A 120.0 . . ?
C3A C2A C1A 120.0 . . ?
C3A C2A H2A 120.0 . . ?
C4A C3A H3A 120.0 . . ?
C2A C3A C4A 120.0 . . ?
C2A C3A H3A 120.0 . . ?
C13A O1A H1AA 109.5 . . ?
C12A C7A C4A 120.1(11) . . ?
C8A C7A C4A 120.0(11) . . ?
C8A C7A C12A 119.7(11) . . ?
O3A C12A C7A 115.8(11) . . ?
O3A C12A C11A 124.9(12) . . ?
C7A C12A C11A 119.3(11) . . ?
C321 C322 H322 120.7 . . ?
C323 C322 C321 118.6(15) . . ?
C323 C322 H322 120.7 . . ?
C8A C9A H9A 120.5 . . ?
C10A C9A H9A 120.5 . . ?
C10A C9A C8A 119.1(12) . . ?
N307 C323 C322 121.6(13) . . ?
N307 C323 H323 119.2 . . ?
C322 C323 H323 119.2 . . ?
O2A C8A C7A 116.3(11) . . ?
O2A C8A C9A 123.0(13) . . ?
C9A C8A C7A 120.8(11) . . ?
C9A C10A H10A 119.5 . . ?
C9A C10A C11A 121.0(11) . . ?
C11A C10A H10A 119.5 . . ?
C12A C11A H11A 120.0 . . ?
C10A C11A C12A 120.1(11) . . ?
C10A C11A H11A 120.0 . . ?
O3A C15A H15A 109.5 . . ?
O3A C15A H15B 109.5 . . ?
O3A C15A H15C 109.5 . . ?
H15A C15A H15B 109.5 . . ?
H15A C15A H15C 109.5 . . ?
H15B C15A H15C 109.5 . . ?
C5A C13A H13A 108.9 . . ?
C5A C13A H13B 108.9 . . ?
O1A C13A C5A 113.3(11) . . ?
O1A C13A H13A 108.9 . . ?
O1A C13A H13B 108.9 . . ?
H13A C13A H13B 107.7 . . ?
N319 Zn46 I412 104.7(6) . . ?
N319 Zn46 I411 108.3(6) . . ?
N318 Zn46 N319 104.3(7) . . ?
N318 Zn46 I412 103.6(6) . . ?
N318 Zn46 I411 110.5(7) . . ?
I412 Zn46 I411 123.8(6) . . ?
N317 Zn35 I310 107.6(6) . . ?
N317 Zn35 I309 102.4(5) . . ?
N323 Zn35 N317 102.6(5) 4_666 . ?
N323 Zn35 I310 109.2(6) 4_666 . ?
N323 Zn35 I309 105.8(6) 4_666 . ?
I309 Zn35 I310 126.8(4) . . ?
N305 Zn42 N324 92.2(4) . 1_566 ?
N305 Zn42 I403 118.6(4) . . ?
N305 Zn42 I504 102.6(4) . . ?
N324 Zn42 I403 122.1(4) 1_566 . ?
N324 Zn42 I504 93.0(4) 1_566 . ?
I504 Zn42 I403 121.9(3) . . ?
N307 Zn43 N306 103.2(6) . . ?
N307 Zn43 I405 110.6(7) . . ?
N307 Zn43 I406 103.6(7) . . ?
N306 Zn43 I405 102.8(6) . . ?
N306 Zn43 I406 107.7(6) . . ?
I406 Zn43 I405 126.8(7) . . ?
N311 Zn41 I402 106.8(8) 4_676 . ?
N311 Zn41 I401 100.0(7) 4_676 . ?
N301 Zn41 N311 94.1(6) . 4_676 ?
N301 Zn41 I402 114.1(8) . . ?
N301 Zn41 I401 102.6(8) . . ?
I401 Zn41 I402 132.0(7) . . ?
N313 Zn44 I408 115.1(8) . . ?
N313 Zn44 I407 99.0(7) . . ?
N312 Zn44 N313 103.0(7) . . ?
N312 Zn44 I408 117.8(8) . . ?
N312 Zn44 I407 97.0(9) . . ?
I408 Zn44 I407 121.3(7) . . ?
O2A C14A H14A 109.5 . . ?
O2A C14A H14B 109.5 . . ?
O2A C14A H14C 109.5 . . ?
H14A C14A H14B 109.5 . . ?
H14A C14A H14C 109.5 . . ?
H14B C14A H14C 109.5 . . ?
N305 Zn52 I503 85.5(18) . . ?
N305 Zn52 I1 124(2) . . ?
N324 Zn52 N305 93.1(19) 1_566 . ?
N324 Zn52 I503 90.2(19) 1_566 . ?
N324 Zn52 I1 129(2) 1_566 . ?
I1 Zn52 I503 123(2) . . ?
C321 C422 H422 119.7 . . ?
C423 C422 C321 121(2) . . ?
C423 C422 H422 119.7 . . ?
N307 C423 C422 120(2) . . ?
N307 C423 H423 119.9 . . ?
C422 C423 H423 119.9 . . ?
C12B C7B C8B 120.0 . . ?
C12B C7B C4B 119.2(14) . . ?
C8B C7B C4B 120.4(14) . . ?
C11B C12B C7B 120.0 . . ?
O3B C12B C7B 116.3(19) . . ?
O3B C12B C11B 123.7(19) . . ?
C12B C11B H11B 120.0 . . ?
C12B C11B C10B 120.0 . . ?
C10B C11B H11B 120.0 . . ?
C11B C10B H10B 120.0 . . ?
C9B C10B C11B 120.0 . . ?
C9B C10B H10B 120.0 . . ?
C10B C9B H9B 120.0 . . ?
C10B C9B C8B 120.0 . . ?
C8B C9B H9B 120.0 . . ?
C9B C8B C7B 120.0 . . ?
O2B C8B C7B 114(2) . . ?
O2B C8B C9B 126(2) . . ?
C8B O2B C14B 117(3) . . ?
C12B O3B C15B 117(2) . . ?
H81A C810 H81B 107.9 . . ?
C811 C810 H81A 109.3 . . ?
C811 C810 H81B 109.3 . . ?
C811 C810 C809 112(2) . . ?
C809 C810 H81A 109.3 . . ?
C809 C810 H81B 109.3 . . ?
C810 C811 H81C 109.2 . . ?
C810 C811 H81D 109.2 . . ?
H81C C811 H81D 107.9 . . ?
C812 C811 C810 112(2) . . ?
C812 C811 H81C 109.2 . . ?
C812 C811 H81D 109.2 . . ?
C811 C812 H81E 109.2 . . ?
C811 C812 H81F 109.2 . . ?
C811 C812 C807 112(2) . . ?
H81E C812 H81F 107.9 . . ?
C807 C812 H81E 109.2 . . ?
C807 C812 H81F 109.2 . . ?
C812 C807 H80A 109.3 . . ?
C812 C807 H80B 109.3 . . ?
H80A C807 H80B 107.9 . . ?
C808 C807 C812 112(2) . . ?
C808 C807 H80A 109.3 . . ?
C808 C807 H80B 109.3 . . ?
C807 C808 H80C 109.2 . . ?
C807 C808 H80D 109.2 . . ?
C807 C808 C809 112(2) . . ?
H80C C808 H80D 107.9 . . ?
C809 C808 H80C 109.2 . . ?
C809 C808 H80D 109.2 . . ?
C810 C809 C808 111(2) . . ?
C810 C809 H80E 109.5 . . ?
C810 C809 H80F 109.5 . . ?
C808 C809 H80E 109.5 . . ?
C808 C809 H80F 109.5 . . ?
H80E C809 H80F 108.1 . . ?
H80G C805 H80H 108.3 . . ?
C806 C805 H80G 109.9 . . ?
C806 C805 H80H 109.9 . . ?
C804 C805 H80G 109.9 . . ?
C804 C805 H80H 109.9 . . ?
C804 C805 C806 108.7(19) . . ?
C805 C806 H80I 109.6 . . ?
C805 C806 H80J 109.6 . . ?
H80I C806 H80J 108.1 . . ?
C801 C806 C805 110.5(18) . . ?
C801 C806 H80I 109.6 . . ?
C801 C806 H80J 109.6 . . ?
C806 C801 H80K 109.9 . . ?
C806 C801 H80L 109.9 . . ?
C806 C801 C802 108.8(17) . . ?
H80K C801 H80L 108.3 . . ?
C802 C801 H80K 109.9 . . ?
C802 C801 H80L 109.9 . . ?
C801 C802 H80M 109.7 . . ?
C801 C802 H80N 109.7 . . ?
H80M C802 H80N 108.2 . . ?
C803 C802 C801 109.7(17) . . ?
C803 C802 H80M 109.7 . . ?
C803 C802 H80N 109.7 . . ?
C802 C803 H80O 109.3 . . ?
C802 C803 H80P 109.3 . . ?
H80O C803 H80P 108.0 . . ?
C804 C803 C802 111.6(18) . . ?
C804 C803 H80O 109.3 . . ?
C804 C803 H80P 109.3 . . ?
C805 C804 H80Q 109.6 . . ?
C805 C804 H80R 109.6 . . ?
C803 C804 C805 110.3(17) . . ?
C803 C804 H80Q 109.6 . . ?
C803 C804 H80R 109.6 . . ?
H80Q C804 H80R 108.1 . . ?
O3B C15B H15D 109.5 . . ?
O3B C15B H15E 109.5 . . ?
O3B C15B H15F 109.5 . . ?
H15D C15B H15E 109.5 . . ?
H15D C15B H15F 109.5 . . ?
H15E C15B H15F 109.5 . . ?
O2B C14B H14D 109.5 . . ?
O2B C14B H14E 109.5 . . ?
O2B C14B H14F 109.5 . . ?
H14D C14B H14E 109.5 . . ?
H14D C14B H14F 109.5 . . ?
H14E C14B H14F 109.5 . . ?
C13B O1B H1B 109.5 . . ?
C1B C6B H6B 120.0 . . ?
C1B C6B C5B 120.0 . . ?
C5B C6B H6B 120.0 . . ?
C6B C1B H1BA 120.0 . . ?
C6B C1B C2B 120.0 . . ?
C2B C1B H1BA 120.0 . . ?
C1B C2B H2B 120.0 . . ?
C3B C2B C1B 120.0 . . ?
C3B C2B H2B 120.0 . . ?
C2B C3B H3B 120.0 . . ?
C2B C3B C4B 120.0 . . ?
C4B C3B H3B 120.0 . . ?
C3B C4B C7B 116.8(14) . . ?
C3B C4B C5B 120.0 . . ?
C5B C4B C7B 123.2(14) . . ?
C6B C5B C13B 118.5(15) . . ?
C4B C5B C6B 120.0 . . ?
C4B C5B C13B 121.5(15) . . ?
O1B C13B C5B 114(2) . . ?
O1B C13B H13C 108.8 . . ?
O1B C13B H13D 108.8 . . ?
C5B C13B H13C 108.8 . . ?
C5B C13B H13D 108.8 . . ?
H13C C13B H13D 107.7 . . ?

loop_
_geom_bond_atom_site_label_1
_geom_bond_atom_site_label_2
_geom_bond_distance
_geom_bond_site_symmetry_2
_geom_bond_publ_flag
I312 Zn36 2.551(12) . ?
I308 Zn34 2.532(5) . ?
I301 Zn31 2.542(5) . ?
I311 Zn36 2.533(9) . ?
I306 Zn33 2.511(12) . ?
I302 Zn31 2.534(6) . ?
I409 Zn45 2.496(14) . ?
I307 Zn34 2.527(3) . ?
I410 Zn45 2.466(13) . ?
I304 Zn32 2.515(3) . ?
I305 Zn33 2.471(12) . ?
I303 Zn32 2.533(4) . ?
Zn36 N319 2.003(13) . ?
Zn36 N318 2.148(14) . ?
Zn31 N311 2.027(9) 4_676 ?
Zn31 N301 2.094(8) . ?
Zn33 N307 2.087(11) . ?
Zn33 N306 2.057(11) . ?
Zn45 N317 2.099(14) . ?
Zn45 N323 2.224(14) 4_666 ?
Zn34 N313 2.078(9) . ?
Zn34 N312 2.096(11) . ?
Zn32 N305 2.111(8) . ?
Zn32 N324 2.023(11) 1_566 ?
N302 C308 1.338(10) . ?
N302 C306 1.331(10) . ?
N316 C344 1.344(10) . ?
N316 C343 1.315(11) . ?
N304 C308 1.330(10) . ?
N304 C307 1.333(10) . ?
N321 C361 1.333(12) . ?
N321 C360 1.354(11) . ?
N309 C325 1.337(11) . ?
N309 C324 1.352(11) . ?
N303 C306 1.339(10) . ?
N303 C307 1.326(10) . ?
N311 C329 1.331(13) . ?
N311 C330 1.331(15) . ?
N311 Zn41 2.230(15) 4_575 ?
N314 C344 1.334(11) . ?
N314 C342 1.336(11) . ?
N315 C343 1.348(11) . ?
N315 C342 1.327(11) . ?
N310 C325 1.302(12) . ?
N310 C326 1.340(12) . ?
N322 C361 1.293(13) . ?
N322 C362 1.323(13) . ?
N313 C337 1.323(14) . ?
N313 C341 1.306(14) . ?
N313 Zn44 2.126(15) . ?
N307 C319 1.309(14) . ?
N307 C323 1.367(18) . ?
N307 Zn43 2.021(14) . ?
N307 C423 1.36(2) . ?
N301 C305 1.341(12) . ?
N301 C301 1.330(13) . ?
N301 Zn41 2.124(15) . ?
C325 C327 1.478(11) . ?
N320 C360 1.309(13) . ?
N320 C362 1.332(12) . ?
N308 C324 1.307(13) . ?
N308 C326 1.324(12) . ?
N305 C312 1.304(15) . ?
N305 C311 1.319(15) . ?
N305 Zn42 2.107(10) . ?
N305 Zn52 2.30(5) . ?
N319 C355 1.323(13) . ?
N319 C359 1.300(17) . ?
N319 Zn46 2.085(15) . ?
N306 C314 1.334(12) . ?
N306 C318 1.329(13) . ?
N306 Zn43 2.092(15) . ?
N318 C354 1.360(12) . ?
N318 C350 1.319(12) . ?
N318 Zn46 1.946(16) . ?
N317 C348 1.333(12) . ?
N317 C347 1.313(13) . ?
N317 Zn35 2.079(12) . ?
C357 C360 1.492(13) . ?
C357 C356 1.341(15) . ?
C357 C358 1.363(14) . ?
C361 C363 1.488(13) . ?
C308 C316 1.496(11) . ?
C327 C328 1.362(14) . ?
C327 C331 1.345(13) . ?
C344 C352 1.478(12) . ?
C324 C321 1.475(13) . ?
N323 C365 1.281(15) . ?
N323 C366 1.30(2) . ?
N323 Zn35 1.923(13) 4_565 ?
C306 C303 1.472(10) . ?
C363 C364 1.373(16) . ?
C363 C367 1.344(15) . ?
C343 C345 1.491(11) . ?
C307 C309 1.489(11) . ?
C303 C304 1.384(12) . ?
C303 C302 1.384(12) . ?
C316 C315 1.371(12) . ?
C316 C317 1.382(12) . ?
C321 C320 1.326(16) . ?
C321 C322 1.426(16) . ?
C321 C422 1.42(2) . ?
C309 C310 1.372(13) . ?
C309 C313 1.388(13) . ?
N312 C336 1.355(15) . ?
N312 C332 1.253(15) . ?
N312 Zn44 2.009(19) . ?
C349 H349 0.9500 . ?
C349 C345 1.386(12) . ?
C349 C348 1.378(12) . ?
C352 C351 1.401(12) . ?
C352 C353 1.362(13) . ?
C328 H328 0.9500 . ?
C328 C329 1.373(13) . ?
N324 C372 1.35(2) . ?
N324 C368 1.298(17) . ?
N324 Zn42 2.387(14) 1_544 ?
N324 Zn52 2.17(5) 1_544 ?
C326 C334 1.507(15) . ?
C364 H364 0.9500 . ?
C364 C365 1.404(14) . ?
C304 H304 0.9500 . ?
C304 C305 1.377(12) . ?
C345 C346 1.377(14) . ?
C342 C339 1.469(12) . ?
C334 C335 1.366(15) . ?
C334 C333 1.395(16) . ?
C339 C338 1.381(15) . ?
C339 C340 1.396(13) . ?
C310 H310 0.9500 . ?
C310 C311 1.396(13) . ?
C329 H329 0.9500 . ?
C315 H315 0.9500 . ?
C315 C314 1.363(12) . ?
C356 H356 0.9500 . ?
C356 C355 1.367(14) . ?
C362 C370 1.492(16) . ?
C302 H302 0.9500 . ?
C302 C301 1.350(13) . ?
C313 H313 0.9500 . ?
C313 C312 1.375(13) . ?
C312 H312 0.9500 . ?
C337 H337 0.9500 . ?
C337 C338 1.391(14) . ?
C354 H354 0.9500 . ?
C354 C353 1.349(13) . ?
C314 H314 0.9500 . ?
C355 H355 0.9500 . ?
C305 H305 0.9500 . ?
C370 C369 1.377(19) . ?
C370 C371 1.341(17) . ?
C365 H365 0.9500 . ?
C317 H317 0.9500 . ?
C317 C318 1.354(13) . ?
C311 H311 0.9500 . ?
C320 H320 0.9500 . ?
C320 C319 1.368(15) . ?
C351 H351 0.9500 . ?
C351 C350 1.360(14) . ?
C338 H338 0.9500 . ?
C353 H353 0.9500 . ?
C331 H331 0.9500 . ?
C331 C330 1.406(15) . ?
C301 H301 0.9500 . ?
C341 H341 0.9500 . ?
C341 C340 1.392(14) . ?
C319 H319 0.9500 . ?
C350 H350 0.9500 . ?
C318 H318 0.9500 . ?
C340 H340 0.9500 . ?
O3A C12A 1.377(15) . ?
O3A C15A 1.436(12) . ?
C330 H330 0.9500 . ?
C335 H335 0.9500 . ?
C335 C336 1.368(17) . ?
C358 H358 0.9500 . ?
C358 C359 1.415(17) . ?
C348 H348 0.9500 . ?
C359 H359 0.9500 . ?
O2A C8A 1.38(2) . ?
O2A C14A 1.430(13) . ?
C347 H347 0.9500 . ?
C347 C346 1.361(14) . ?
C367 H367 0.9500 . ?
C367 C366 1.456(19) . ?
C369 H369 0.9500 . ?
C369 C368 1.417(19) . ?
C346 H346 0.9500 . ?
C366 H366 0.9500 . ?
C336 H336 0.9500 . ?
C332 H332 0.9500 . ?
C332 C333 1.414(19) . ?
C333 H333 0.9500 . ?
C372 H372 0.9500 . ?
C372 C371 1.326(19) . ?
C371 H371 0.9500 . ?
C368 H368 0.9500 . ?
C4A C5A 1.3900 . ?
C4A C3A 1.3900 . ?
C4A C7A 1.516(15) . ?
C5A C6A 1.3900 . ?
C5A C13A 1.485(15) . ?
C6A H6A 0.9500 . ?
C6A C1A 1.3900 . ?
C1A H1A 0.9500 . ?
C1A C2A 1.3900 . ?
C2A H2A 0.9500 . ?
C2A C3A 1.3900 . ?
C3A H3A 0.9500 . ?
O1A H1AA 0.8400 . ?
O1A C13A 1.416(9) . ?
C7A C12A 1.384(13) . ?
C7A C8A 1.382(14) . ?
C12A C11A 1.387(13) . ?
C322 H322 0.9500 . ?
C322 C323 1.370(19) . ?
C9A H9A 0.9500 . ?
C9A C8A 1.381(14) . ?
C9A C10A 1.369(14) . ?
C323 H323 0.9500 . ?
C10A H10A 0.9500 . ?
C10A C11A 1.374(14) . ?
C11A H11A 0.9500 . ?
C15A H15A 0.9800 . ?
C15A H15B 0.9800 . ?
C15A H15C 0.9800 . ?
C13A H13A 0.9900 . ?
C13A H13B 0.9900 . ?
I412 Zn46 2.511(15) . ?
Zn46 I411 2.527(15) . ?
I310 Zn35 2.595(13) . ?
Zn35 I309 2.496(12) . ?
I403 Zn42 2.541(9) . ?
Zn42 I504 2.502(8) . ?
Zn43 I405 2.604(15) . ?
Zn43 I406 2.584(18) . ?
I402 Zn41 2.49(2) . ?
Zn41 I401 2.47(2) . ?
I408 Zn44 2.514(17) . ?
Zn44 I407 2.57(2) . ?
C14A H14A 0.9800 . ?
C14A H14B 0.9800 . ?
C14A H14C 0.9800 . ?
I503 Zn52 2.72(6) . ?
I1 Zn52 2.33(6) . ?
C422 H422 0.9500 . ?
C422 C423 1.37(2) . ?
C423 H423 0.9500 . ?
C7B C12B 1.3900 . ?
C7B C8B 1.3900 . ?
C7B C4B 1.487(18) . ?
C12B C11B 1.3900 . ?
C12B O3B 1.375(18) . ?
C11B H11B 0.9500 . ?
C11B C10B 1.3900 . ?
C10B H10B 0.9500 . ?
C10B C9B 1.3900 . ?
C9B H9B 0.9500 . ?
C9B C8B 1.3900 . ?
C8B O2B 1.374(19) . ?
O2B C14B 1.44(2) . ?
O3B C15B 1.436(19) . ?
C810 H81A 0.9900 . ?
C810 H81B 0.9900 . ?
C810 C811 1.533(13) . ?
C810 C809 1.535(13) . ?
C811 H81C 0.9900 . ?
C811 H81D 0.9900 . ?
C811 C812 1.532(13) . ?
C812 H81E 0.9900 . ?
C812 H81F 0.9900 . ?
C812 C807 1.534(13) . ?
C807 H80A 0.9900 . ?
C807 H80B 0.9900 . ?
C807 C808 1.533(13) . ?
C808 H80C 0.9900 . ?
C808 H80D 0.9900 . ?
C808 C809 1.535(13) . ?
C809 H80E 0.9900 . ?
C809 H80F 0.9900 . ?
C805 H80G 0.9900 . ?
C805 H80H 0.9900 . ?
C805 C806 1.539(13) . ?
C805 C804 1.537(13) . ?
C806 H80I 0.9900 . ?
C806 H80J 0.9900 . ?
C806 C801 1.535(13) . ?
C801 H80K 0.9900 . ?
C801 H80L 0.9900 . ?
C801 C802 1.543(13) . ?
C802 H80M 0.9900 . ?
C802 H80N 0.9900 . ?
C802 C803 1.537(13) . ?
C803 H80O 0.9900 . ?
C803 H80P 0.9900 . ?
C803 C804 1.537(13) . ?
C804 H80Q 0.9900 . ?
C804 H80R 0.9900 . ?
C15B H15D 0.9799 . ?
C15B H15E 0.9801 . ?
C15B H15F 0.9800 . ?
C14B H14D 0.9800 . ?
C14B H14E 0.9800 . ?
C14B H14F 0.9800 . ?
O1B H1B 0.8400 . ?
O1B C13B 1.423(19) . ?
C6B H6B 0.9500 . ?
C6B C1B 1.3900 . ?
C6B C5B 1.3900 . ?
C1B H1BA 0.9500 . ?
C1B C2B 1.3900 . ?
C2B H2B 0.9500 . ?
C2B C3B 1.3900 . ?
C3B H3B 0.9500 . ?
C3B C4B 1.3900 . ?
C4B C5B 1.3900 . ?
C5B C13B 1.50(2) . ?
C13B H13C 0.9900 . ?
C13B H13D 0.9900 . ?

loop_
_geom_torsion_atom_site_label_1
_geom_torsion_atom_site_label_2
_geom_torsion_atom_site_label_3
_geom_torsion_atom_site_label_4
_geom_torsion
_geom_torsion_site_symmetry_1
_geom_torsion_site_symmetry_2
_geom_torsion_site_symmetry_3
_geom_torsion_site_symmetry_4
_geom_torsion_publ_flag
Zn36 N319 C355 C356 177.9(9) . . . . ?
Zn36 N319 C359 C358 -176.7(11) . . . . ?
Zn36 N318 C354 C353 -174.9(10) . . . . ?
Zn36 N318 C350 C351 175.6(12) . . . . ?
Zn31 N311 C329 C328 171.4(7) 4_575 . . . ?
Zn31 N311 C330 C331 -170.9(9) 4_575 . . . ?
Zn31 N301 C305 C304 173.6(9) . . . . ?
Zn31 N301 C301 C302 -176.4(11) . . . . ?
Zn33 N307 C319 C320 178.0(9) . . . . ?
Zn33 N307 C323 C322 177.9(18) . . . . ?
Zn33 N306 C314 C315 -173.6(9) . . . . ?
Zn33 N306 C318 C317 174.1(13) . . . . ?
Zn45 N317 C348 C349 167.8(10) . . . . ?
Zn45 N317 C347 C346 -167.5(15) . . . . ?
Zn45 N323 C365 C364 172.2(8) 4_565 . . . ?
Zn45 N323 C366 C367 -173.2(12) 4_565 . . . ?
Zn34 N313 C337 C338 -180.0(11) . . . . ?
Zn34 N313 C341 C340 179.8(10) . . . . ?
Zn34 N312 C336 C335 -172.4(11) . . . . ?
Zn34 N312 C332 C333 174.3(14) . . . . ?
Zn32 N305 C312 C313 -174.7(11) . . . . ?
Zn32 N305 C311 C310 177.2(9) . . . . ?
Zn32 N324 C372 C371 -178.9(13) 1_544 . . . ?
Zn32 N324 C368 C369 179.2(12) 1_544 . . . ?
N302 C308 C316 C315 -3.4(14) . . . . ?
N302 C308 C316 C317 176.5(11) . . . . ?
N302 C306 C303 C304 -0.2(14) . . . . ?
N302 C306 C303 C302 -179.8(10) . . . . ?
N316 C344 C352 C351 177.9(11) . . . . ?
N316 C344 C352 C353 -1.4(16) . . . . ?
N316 C343 C345 C349 -1.7(16) . . . . ?
N316 C343 C345 C346 177.3(13) . . . . ?
N304 C308 C316 C315 173.2(10) . . . . ?
N304 C308 C316 C317 -6.9(15) . . . . ?
N304 C307 C309 C310 172.7(10) . . . . ?
N304 C307 C309 C313 -9.9(15) . . . . ?
N321 C361 C363 C364 7.3(13) . . . . ?
N321 C361 C363 C367 -175.1(10) . . . . ?
N309 C325 C327 C328 12.1(12) . . . . ?
N309 C325 C327 C331 -167.1(9) . . . . ?
N309 C324 C321 C320 20.6(14) . . . . ?
N309 C324 C321 C322 -152.9(14) . . . . ?
N309 C324 C321 C422 154(2) . . . . ?
N303 C306 C303 C304 -176.7(9) . . . . ?
N303 C306 C303 C302 3.7(15) . . . . ?
N303 C307 C309 C310 -9.9(15) . . . . ?
N303 C307 C309 C313 167.4(10) . . . . ?
N314 C344 C352 C351 -1.8(16) . . . . ?
N314 C344 C352 C353 178.8(11) . . . . ?
N314 C342 C339 C338 174.5(11) . . . . ?
N314 C342 C339 C340 -5.8(16) . . . . ?
N315 C343 C345 C349 179.2(10) . . . . ?
N315 C343 C345 C346 -1.9(17) . . . . ?
N315 C342 C339 C338 -8.6(15) . . . . ?
N315 C342 C339 C340 171.2(11) . . . . ?
N310 C325 C327 C328 -167.3(8) . . . . ?
N310 C325 C327 C331 13.5(13) . . . . ?
N310 C326 C334 C335 -15.7(16) . . . . ?
N310 C326 C334 C333 166.0(12) . . . . ?
N322 C361 C363 C364 -172.5(9) . . . . ?
N322 C361 C363 C367 5.1(14) . . . . ?
N322 C362 C370 C369 159.0(12) . . . . ?
N322 C362 C370 C371 -21.5(17) . . . . ?
N313 C337 C338 C339 1(2) . . . . ?
N313 C341 C340 C339 0(2) . . . . ?
C325 N309 C324 N308 -1.7(13) . . . . ?
C325 N309 C324 C321 174.2(8) . . . . ?
C325 N310 C326 N308 0.0(14) . . . . ?
C325 N310 C326 C334 178.2(8) . . . . ?
C325 C327 C328 C329 -177.0(8) . . . . ?
C325 C327 C331 C330 177.7(10) . . . . ?
N320 C362 C370 C369 -19.4(16) . . . . ?
N320 C362 C370 C371 160.1(12) . . . . ?
N308 C324 C321 C320 -163.2(10) . . . . ?
N308 C324 C321 C322 23.3(18) . . . . ?
N308 C324 C321 C422 -29(2) . . . . ?
N308 C326 C334 C335 162.6(12) . . . . ?
N308 C326 C334 C333 -15.6(17) . . . . ?
N318 C354 C353 C352 -2(2) . . . . ?
N317 C347 C346 C345 -1(3) . . . . ?
C357 C356 C355 N319 -1.6(18) . . . . ?
C357 C358 C359 N319 0(2) . . . . ?
C361 N321 C360 N320 -4.0(12) . . . . ?
C361 N321 C360 C357 175.9(7) . . . . ?
C361 N322 C362 N320 -2.9(15) . . . . ?
C361 N322 C362 C370 178.8(9) . . . . ?
C361 C363 C364 C365 -178.0(9) . . . . ?
C361 C363 C367 C366 177.3(11) . . . . ?
C308 N302 C306 N303 -3.4(14) . . . . ?
C308 N302 C306 C303 -179.6(8) . . . . ?
C308 N304 C307 N303 -1.6(14) . . . . ?
C308 N304 C307 C309 175.5(8) . . . . ?
C308 C316 C315 C314 -178.9(10) . . . . ?
C308 C316 C317 C318 179.3(12) . . . . ?
C327 C328 C329 N311 -0.4(14) . . . . ?
C327 C331 C330 N311 -0.9(18) . . . . ?
C344 N316 C343 N315 -0.7(15) . . . . ?
C344 N316 C343 C345 -179.7(9) . . . . ?
C344 N314 C342 N315 -1.7(15) . . . . ?
C344 N314 C342 C339 174.9(9) . . . . ?
C344 C352 C351 C350 -177.9(12) . . . . ?
C344 C352 C353 C354 178.6(11) . . . . ?
C324 N309 C325 N310 3.5(12) . . . . ?
C324 N309 C325 C327 -175.9(7) . . . . ?
C324 N308 C326 N310 1.5(15) . . . . ?
C324 N308 C326 C334 -176.8(9) . . . . ?
C324 C321 C320 C319 -177.4(11) . . . . ?
C324 C321 C322 C323 173.8(18) . . . . ?
C324 C321 C422 C423 179(3) . . . . ?
C306 N302 C308 N304 6.3(14) . . . . ?
C306 N302 C308 C316 -177.4(8) . . . . ?
C306 N303 C307 N304 4.0(14) . . . . ?
C306 N303 C307 C309 -173.1(8) . . . . ?
C306 C303 C304 C305 178.2(10) . . . . ?
C306 C303 C302 C301 179.4(11) . . . . ?
C363 C364 C365 N323 -0.8(16) . . . . ?
C363 C367 C366 N323 3(2) . . . . ?
C343 N316 C344 N314 4.1(15) . . . . ?
C343 N316 C344 C352 -175.6(9) . . . . ?
C343 N315 C342 N314 4.6(15) . . . . ?
C343 N315 C342 C339 -172.0(9) . . . . ?
C343 C345 C346 C347 -179.1(14) . . . . ?
C307 N304 C308 N302 -4.0(14) . . . . ?
C307 N304 C308 C316 179.7(9) . . . . ?
C307 N303 C306 N302 -1.3(14) . . . . ?
C307 N303 C306 C303 174.9(9) . . . . ?
C307 C309 C310 C311 175.9(11) . . . . ?
C307 C309 C313 C312 -173.4(11) . . . . ?
C303 C304 C305 N301 2.7(19) . . . . ?
C303 C302 C301 N301 2(2) . . . . ?
C316 C315 C314 N306 -1.7(18) . . . . ?
C316 C317 C318 N306 1(2) . . . . ?
C321 C320 C319 N307 -2(2) . . . . ?
C321 C322 C323 N307 9(4) . . . . ?
C321 C422 C423 N307 0(6) . . . . ?
C309 C310 C311 N305 -1(2) . . . . ?
C309 C313 C312 N305 -4(2) . . . . ?
N312 C332 C333 C334 0(3) . . . . ?
C349 C345 C346 C347 0(2) . . . . ?
C352 C351 C350 N318 1(2) . . . . ?
C360 N321 C361 N322 4.5(13) . . . . ?
C360 N321 C361 C363 -175.2(7) . . . . ?
C360 N320 C362 N322 3.3(14) . . . . ?
C360 N320 C362 C370 -178.4(9) . . . . ?
C360 C357 C356 C355 -175.2(10) . . . . ?
C360 C357 C358 C359 175.8(11) . . . . ?
C328 C327 C331 C330 -1.6(16) . . . . ?
N324 C372 C371 C370 -2(3) . . . . ?
C326 N310 C325 N309 -2.7(12) . . . . ?
C326 N310 C325 C327 176.6(8) . . . . ?
C326 N308 C324 N309 -0.5(14) . . . . ?
C326 N308 C324 C321 -176.4(9) . . . . ?
C326 C334 C335 C336 -178.4(13) . . . . ?
C326 C334 C333 C332 -179.9(13) . . . . ?
C364 C363 C367 C366 -5.0(18) . . . . ?
C304 C303 C302 C301 -0.2(18) . . . . ?
C345 C349 C348 N317 1.2(19) . . . . ?
C342 N314 C344 N316 -3.0(15) . . . . ?
C342 N314 C344 C352 176.7(9) . . . . ?
C342 N315 C343 N316 -3.4(15) . . . . ?
C342 N315 C343 C345 175.7(9) . . . . ?
C342 C339 C338 C337 177.3(12) . . . . ?
C342 C339 C340 C341 -177.5(11) . . . . ?
C334 C335 C336 N312 -3(2) . . . . ?
C310 C309 C313 C312 4.1(18) . . . . ?
C329 N311 C330 C331 2.8(16) . . . . ?
C315 C316 C317 C318 -0.8(19) . . . . ?
C356 C357 C360 N321 0.4(13) . . . . ?
C356 C357 C360 N320 -179.7(9) . . . . ?
C356 C357 C358 C359 -11.6(18) . . . . ?
C362 N322 C361 N321 -1.4(14) . . . . ?
C362 N322 C361 C363 178.4(8) . . . . ?
C362 N320 C360 N321 0.4(13) . . . . ?
C362 N320 C360 C357 -179.5(8) . . . . ?
C362 C370 C369 C368 178.8(12) . . . . ?
C362 C370 C371 C372 -178.4(14) . . . . ?
C302 C303 C304 C305 -2.2(17) . . . . ?
C313 C309 C310 C311 -1.6(17) . . . . ?
C312 N305 C311 C310 1(2) . . . . ?
C337 N313 C341 C340 -1.2(19) . . . . ?
C354 N318 C350 C351 -3(2) . . . . ?
C314 N306 C318 C317 -1(2) . . . . ?
C355 N319 C359 C358 10.5(19) . . . . ?
C305 N301 C301 C302 -2(2) . . . . ?
C370 C369 C368 N324 1(2) . . . . ?
C365 N323 C366 C367 1(2) . . . . ?
C317 C316 C315 C314 1.2(17) . . . . ?
C311 N305 C312 C313 2(2) . . . . ?
C320 C321 C322 C323 0(3) . . . . ?
C320 C321 C422 C423 -39(4) . . . . ?
C351 C352 C353 C354 -0.8(19) . . . . ?
C338 C339 C340 C341 2.2(18) . . . . ?
C353 C352 C351 C350 1.5(19) . . . . ?
C331 C327 C328 C329 2.2(14) . . . . ?
C301 N301 C305 C304 -0.7(19) . . . . ?
C341 N313 C337 C338 0.9(19) . . . . ?
C319 N307 C323 C322 -14(3) . . . . ?
C319 N307 C423 C422 40(4) . . . . ?
C350 N318 C354 C353 4.1(18) . . . . ?
C318 N306 C314 C315 1.7(18) . . . . ?
C340 C339 C338 C337 -2.5(19) . . . . ?
O3A C12A C11A C10A -178.9(17) . . . . ?
C330 N311 C329 C328 -2.1(14) . . . . ?
C335 C334 C333 C332 2(2) . . . . ?
C358 C357 C360 N321 172.6(10) . . . . ?
C358 C357 C360 N320 -7.5(14) . . . . ?
C358 C357 C356 C355 12.4(16) . . . . ?
C348 N317 C347 C346 3(3) . . . . ?
C348 C349 C345 C343 179.1(11) . . . . ?
C348 C349 C345 C346 0.1(19) . . . . ?
C359 N319 C355 C356 -9.9(17) . . . . ?
C347 N317 C348 C349 -3(2) . . . . ?
C367 C363 C364 C365 4.4(16) . . . . ?
C369 C370 C371 C372 1(2) . . . . ?
C366 N323 C365 C364 -1.8(17) . . . . ?
C336 N312 C332 C333 -3(3) . . . . ?
C332 N312 C336 C335 4(2) . . . . ?
C333 C334 C335 C336 0(2) . . . . ?
C372 N324 C368 C369 -2(2) . . . . ?
C371 C370 C369 C368 -1(2) . . . . ?
C368 N324 C372 C371 2(2) . . . . ?
C4A C5A C6A C1A 0.0 . . . . ?
C4A C5A C13A O1A 160.3(11) . . . . ?
C4A C7A C12A O3A 4(2) . . . . ?
C4A C7A C12A C11A -178.2(15) . . . . ?
C4A C7A C8A O2A -3(2) . . . . ?
C4A C7A C8A C9A 176.0(15) . . . . ?
C5A C4A C3A C2A 0.0 . . . . ?
C5A C4A C7A C12A -110.7(14) . . . . ?
C5A C4A C7A C8A 73.0(17) . . . . ?
C5A C6A C1A C2A 0.0 . . . . ?
C6A C5A C13A O1A -22(2) . . . . ?
C6A C1A C2A C3A 0.0 . . . . ?
C1A C2A C3A C4A 0.0 . . . . ?
C3A C4A C5A C6A 0.0 . . . . ?
C3A C4A C5A C13A 177.5(13) . . . . ?
C3A C4A C7A C12A 70.4(17) . . . . ?
C3A C4A C7A C8A -105.9(15) . . . . ?
C7A C4A C5A C6A -178.8(11) . . . . ?
C7A C4A C5A C13A -1.3(14) . . . . ?
C7A C4A C3A C2A 178.9(10) . . . . ?
C7A C12A C11A C10A 3(3) . . . . ?
C12A C7A C8A O2A -179.1(15) . . . . ?
C12A C7A C8A C9A 0(3) . . . . ?
C322 C321 C320 C319 -4(2) . . . . ?
C9A C10A C11A C12A -2(3) . . . . ?
C323 N307 C319 C320 10(2) . . . . ?
C8A C7A C12A O3A -180.0(15) . . . . ?
C8A C7A C12A C11A -2(3) . . . . ?
C8A C9A C10A C11A 0(3) . . . . ?
C10A C9A C8A O2A 179.9(17) . . . . ?
C10A C9A C8A C7A 1(3) . . . . ?
C15A O3A C12A C7A 171.3(16) . . . . ?
C15A O3A C12A C11A -7(3) . . . . ?
C13A C5A C6A C1A -177.4(13) . . . . ?
Zn46 N319 C355 C356 171.3(10) . . . . ?
Zn46 N319 C359 C358 -170.8(11) . . . . ?
Zn46 N318 C354 C353 -169.8(11) . . . . ?
Zn46 N318 C350 C351 170.8(12) . . . . ?
Zn35 N317 C348 C349 178.3(10) . . . . ?
Zn35 N317 C347 C346 -178.1(16) . . . . ?
Zn35 N323 C365 C364 170.4(8) 4_565 . . . ?
Zn35 N323 C366 C367 -172.4(12) 4_565 . . . ?
Zn42 N305 C312 C313 171.7(11) . . . . ?
Zn42 N305 C311 C310 -172.1(11) . . . . ?
Zn42 N324 C372 C371 -163.2(12) 1_544 . . . ?
Zn42 N324 C368 C369 167.8(13) 1_544 . . . ?
Zn43 N307 C319 C320 179.7(10) . . . . ?
Zn43 N307 C423 C422 -177(3) . . . . ?
Zn43 N306 C314 C315 -177.1(9) . . . . ?
Zn43 N306 C318 C317 177.4(13) . . . . ?
Zn41 N311 C329 C328 173.8(8) 4_575 . . . ?
Zn41 N311 C330 C331 -173.7(10) 4_575 . . . ?
Zn41 N301 C305 C304 176.9(11) . . . . ?
Zn41 N301 C301 C302 -179.1(12) . . . . ?
Zn44 N313 C337 C338 174.3(11) . . . . ?
Zn44 N313 C341 C340 -175.8(12) . . . . ?
Zn44 N312 C336 C335 178.7(13) . . . . ?
Zn44 N312 C332 C333 -175.7(14) . . . . ?
C14A O2A C8A C7A -180(2) . . . . ?
C14A O2A C8A C9A 1(3) . . . . ?
Zn52 N305 C312 C313 -169.2(17) . . . . ?
Zn52 N305 C311 C310 165(2) . . . . ?
Zn52 N324 C372 C371 165(2) 1_544 . . . ?
Zn52 N324 C368 C369 -156(2) 1_544 . . . ?
C422 C321 C320 C319 41(2) . . . . ?
C423 N307 C319 C320 -40(2) . . . . ?
C7B C12B C11B C10B 0.0 . . . . ?
C7B C12B O3B C15B 180(4) . . . . ?
C7B C8B O2B C14B -176(4) . . . . ?
C7B C4B C5B C6B -177(3) . . . . ?
C7B C4B C5B C13B 5(3) . . . . ?
C12B C7B C8B C9B 0.0 . . . . ?
C12B C7B C8B O2B -177(2) . . . . ?
C12B C7B C4B C3B 86(2) . . . . ?
C12B C7B C4B C5B -97(2) . . . . ?
C12B C11B C10B C9B 0.0 . . . . ?
C11B C12B O3B C15B 2(5) . . . . ?
C11B C10B C9B C8B 0.0 . . . . ?
C10B C9B C8B C7B 0.0 . . . . ?
C10B C9B C8B O2B 177(3) . . . . ?
C9B C8B O2B C14B 7(4) . . . . ?
C8B C7B C12B C11B 0.0 . . . . ?
C8B C7B C12B O3B -178(3) . . . . ?
C8B C7B C4B C3B -87(2) . . . . ?
C8B C7B C4B C5B 91(3) . . . . ?
O3B C12B C11B C10B 177(3) . . . . ?
C810 C811 C812 C807 53(5) . . . . ?
C811 C810 C809 C808 55(5) . . . . ?
C811 C812 C807 C808 -53(5) . . . . ?
C812 C807 C808 C809 54(5) . . . . ?
C807 C808 C809 C810 -55(5) . . . . ?
C809 C810 C811 C812 -54(5) . . . . ?
C805 C806 C801 C802 62(4) . . . . ?
C806 C805 C804 C803 58(4) . . . . ?
C806 C801 C802 C803 -59(4) . . . . ?
C801 C802 C803 C804 57(4) . . . . ?
C802 C803 C804 C805 -57(4) . . . . ?
C804 C805 C806 C801 -61(4) . . . . ?
C6B C1B C2B C3B 0.0 . . . . ?
C6B C5B C13B O1B -109(4) . . . . ?
C1B C6B C5B C4B 0.0 . . . . ?
C1B C6B C5B C13B 178(2) . . . . ?
C1B C2B C3B C4B 0.0 . . . . ?
C2B C3B C4B C7B 177(3) . . . . ?
C2B C3B C4B C5B 0.0 . . . . ?
C3B C4B C5B C6B 0.0 . . . . ?
C3B C4B C5B C13B -178(2) . . . . ?
C4B C7B C12B C11B -173(2) . . . . ?
C4B C7B C12B O3B 10(3) . . . . ?
C4B C7B C8B C9B 172(2) . . . . ?
C4B C7B C8B O2B -5(3) . . . . ?
C4B C5B C13B O1B 69(4) . . . . ?
C5B C6B C1B C2B 0.0 . . . . ?

loop_
_exptl_oxdiff_crystal_face_indexfrac_h
_exptl_oxdiff_crystal_face_indexfrac_k
_exptl_oxdiff_crystal_face_indexfrac_l
_exptl_oxdiff_crystal_face_x
_exptl_oxdiff_crystal_face_y
_exptl_oxdiff_crystal_face_z
-0.0000 -0.0000 1.0000 0.0117 -0.0417 0.0143
0.0000 0.0000 -1.0000 -0.0117 0.0417 -0.0143
1.0000 -2.0000 -0.0000 0.0285 -0.0714 -0.1972
1.0000 -2.0000 2.0000 0.0519 -0.1548 -0.1686
-1.0000 2.0000 -2.0000 -0.0519 0.1548 0.1686
1.0000 -0.0000 0.0000 0.0497 0.0004 -0.0057
-1.0000 0.0000 -0.0000 -0.0497 -0.0004 0.0057
-1.0000 2.0000 2.0000 -0.0051 -0.0120 0.2259
1.0000 -2.0000 -2.0000 0.0051 0.0120 -0.2259
2.0000 -0.0000 -1.0000 0.0876 0.0425 -0.0256
-2.0000 0.0000 1.0000 -0.0876 -0.0425 0.0256
2.0000 1.0000 -1.0000 0.0982 0.0784 0.0702
1.0000 -0.0000 1.0000 0.0614 -0.0413 0.0087
-1.0000 0.0000 -1.0000 -0.0614 0.0413 -0.0087
-1.0000 -2.0000 2.0000 -0.0474 -0.1556 -0.1573
